data_1505992
loop_
_publ_author_name
'Yoon, Il'
'Narita, Mamiko'
'Goto, Midori'
'Shimizu, Toshimi'
'Asakawa, Masumi'

_publ_section_title
;
 Synthesis of a [2]rotaxane incorporating a Ni(II)-salen moiety: evidence
 of ring-opening-and-closing protocol.
;
_journal_issue 11
_journal_name_full 'Organic letters'
_journal_page_first 2341
_journal_page_last 2344
_journal_paper_doi 10.1021/ol060661m
_journal_volume 8
_journal_year 2006
_chemical_formula_sum 'C84.5 H93 Cl3 N3 Ni O24 P2'
_chemical_formula_weight 1761.62
_chemical_name_systematic
; 
 ? 
;
_space_group_IT_number 4
_symmetry_cell_setting monoclinic
_symmetry_space_group_name_Hall 'P 2yb'
_symmetry_space_group_name_H-M 'P 1 21 1'
_atom_sites_solution_hydrogens geom
_atom_sites_solution_primary direct
_atom_sites_solution_secondary difmap
_audit_creation_method SHELXTL
_cell_angle_alpha 90.00
_cell_angle_beta 92.067(3)
_cell_angle_gamma 90.00
_cell_formula_units_Z 4
_cell_length_a 18.862(3)
_cell_length_b 22.782(3)
_cell_length_c 19.734(3)
_cell_measurement_reflns_used 62314
_cell_measurement_temperature 183(2)
_cell_measurement_theta_max 28.42
_cell_measurement_theta_min 1.03
_cell_volume 8474(2)
_computing_cell_refinement 'SAINT (Bruker, 1998)'
_computing_data_collection 'SMART (Bruker, 1998)'
_computing_data_reduction 'SHELXTL (Bruker, 2000)'
_computing_molecular_graphics SHELXTL
_computing_publication_material SHELXTL
_computing_structure_refinement SHELXTL
_computing_structure_solution SHELXTL
_diffrn_ambient_temperature 183(2)
_diffrn_measured_fraction_theta_full 0.987
_diffrn_measured_fraction_theta_max 0.987
_diffrn_radiation_monochromator graphite
_diffrn_radiation_source 'fine-focus sealed tube'
_diffrn_radiation_type MoK\a
_diffrn_radiation_wavelength 0.71073
_diffrn_reflns_av_R_equivalents 0.0537
_diffrn_reflns_av_sigmaI/netI 0.0941
_diffrn_reflns_limit_h_max 17
_diffrn_reflns_limit_h_min -25
_diffrn_reflns_limit_k_max 29
_diffrn_reflns_limit_k_min -30
_diffrn_reflns_limit_l_max 26
_diffrn_reflns_limit_l_min -26
_diffrn_reflns_number 62314
_diffrn_reflns_theta_full 28.42
_diffrn_reflns_theta_max 28.42
_diffrn_reflns_theta_min 1.03
_exptl_absorpt_coefficient_mu 0.439
_exptl_absorpt_correction_T_max 0.9575
_exptl_absorpt_correction_T_min 0.8441
_exptl_absorpt_correction_type empirical
_exptl_absorpt_process_details '(SADABS; Sheldrick, 1998)'
_exptl_crystal_colour brown
_exptl_crystal_density_diffrn 1.381
_exptl_crystal_density_method 'not measured'
_exptl_crystal_description plate
_exptl_crystal_F_000 3688
_exptl_crystal_size_max 0.40
_exptl_crystal_size_mid 0.40
_exptl_crystal_size_min 0.10
_refine_diff_density_max 1.214
_refine_diff_density_min -2.607
_refine_diff_density_rms 0.159
_refine_ls_abs_structure_details 'Flack H D (1983), Acta Cryst. A39, 876-881'
_refine_ls_abs_structure_Flack 0.91(3)
_refine_ls_extinction_method none
_refine_ls_goodness_of_fit_ref 1.018
_refine_ls_hydrogen_treatment constr
_refine_ls_matrix_type fullcycle
_refine_ls_number_parameters 2196
_refine_ls_number_reflns 40527
_refine_ls_number_restraints 212
_refine_ls_restrained_S_all 1.033
_refine_ls_R_factor_all 0.1934
_refine_ls_R_factor_gt 0.1234
_refine_ls_shift/su_max 1.826
_refine_ls_shift/su_mean 0.092
_refine_ls_structure_factor_coef Fsqd
_refine_ls_weighting_details 'calc w=1/[\s^2^(Fo^2^)+(0.1438P)^2^+48.0463P] where P=(Fo^2^+2Fc^2^)/3'
_refine_ls_weighting_scheme calc
_refine_ls_wR_factor_gt 0.3070
_refine_ls_wR_factor_ref 0.3641
_reflns_number_gt 24656
_reflns_number_total 40527
_reflns_threshold_expression >2sigma(I)
_cod_data_source_file ol060661msi20060322_110000.cif
_cod_data_source_block rotaxane
_cod_depositor_comments
;
The following automatic conversions were performed:

'_symmetry_cell_setting' value 'Monoclinic' changed to 'monoclinic'
according to /home/saulius/struct/CIF-dictionaries/cif_core.dic
dictionary named 'cif_core.dic' version 2.4.1 from
2010-06-29.

'_exptl_absorpt_correction_type' value 'Empirical'
changed to 'empirical' according to
/home/saulius/struct/CIF-dictionaries/cif_core.dic dictionary named
'cif_core.dic' version 2.4.1 from 2010-06-29.

Automatic conversion script
Id: cif_fix_values 1715 2011-07-08 13:25:40Z adriana 
;
_cod_original_cell_volume 8475(2)
_cod_original_sg_symbol_H-M P2(1)
_cod_database_code 1505992

loop_
_symmetry_equiv_pos_as_xyz
'x, y, z'
'-x, y+1/2, -z'

loop_
_atom_site_label
_atom_site_type_symbol
_atom_site_fract_x
_atom_site_fract_y
_atom_site_fract_z
_atom_site_U_iso_or_equiv
_atom_site_adp_type
_atom_site_occupancy
_atom_site_symmetry_multiplicity
_atom_site_calc_flag
_atom_site_refinement_flags
_atom_site_disorder_assembly
_atom_site_disorder_group
Ni1 Ni 0.25896(19) 0.44286(11) 0.55313(13) 0.0492(10) Uani 0.534(6) 1 d PDU A 1
O1 O 0.1841(7) 0.3901(6) 0.5514(6) 0.037(3) Uani 0.534(6) 1 d P A 1
O8 O 0.3015(9) 0.4099(7) 0.4771(5) 0.058(4) Uani 0.534(6) 1 d PDU A 1
N2 N 0.2356(13) 0.4732(12) 0.6295(9) 0.062(6) Uani 0.534(6) 1 d PU A 1
N3 N 0.3221(7) 0.5054(5) 0.5503(6) 0.029(3) Uani 0.534(6) 1 d PDU A 1
Ni1' Ni 0.2127(2) 0.43649(11) 0.56744(13) 0.0430(11) Uani 0.466(6) 1 d PDU A 2
O1' O 0.1497(8) 0.3759(5) 0.5469(7) 0.036(3) Uani 0.466(6) 1 d PDU A 2
O8' O 0.2692(6) 0.4118(6) 0.4967(6) 0.036(3) Uani 0.466(6) 1 d PDU A 2
N2' N 0.222(2) 0.4677(13) 0.6523(9) 0.074(8) Uani 0.466(6) 1 d PDU A 2
N3' N 0.2740(8) 0.4976(6) 0.5861(10) 0.057(4) Uani 0.466(6) 1 d PDU A 2
C54 C 0.1690(11) 0.4647(8) 0.6560(10) 0.140(7) Uani 1 1 d U A 1
H54 H 0.1525 0.4973 0.6821 0.168 Uiso 1 1 calc R A 1
C81 C 0.3593(14) 0.5090(10) 0.5187(17) 0.199(9) Uani 1 1 d U . .
H81 H 0.3894 0.5421 0.5286 0.238 Uiso 1 1 calc R A 1
P1 P 0.38918(14) 0.35570(11) 0.83997(11) 0.0428(5) Uani 1 1 d . . .
P2 P 0.06820(13) 0.39196(11) 0.13846(11) 0.0425(5) Uani 1 1 d . . .
O2 O 0.0846(4) 0.2894(4) 0.5143(4) 0.067(2) Uani 1 1 d . A .
O3 O 0.0960(7) 0.1572(6) 0.4666(13) 0.065(7) Uani 0.62(4) 1 d P A 1
O3' O 0.1119(10) 0.1721(9) 0.5200(18) 0.051(10) Uani 0.38(4) 1 d P A 2
O4 O 0.2316(5) 0.1050(4) 0.5231(5) 0.079(2) Uani 1 1 d . . .
O5 O 0.3597(5) 0.1384(3) 0.4971(5) 0.071(2) Uani 1 1 d . . .
O6 O 0.3867(4) 0.2332(4) 0.4059(4) 0.0616(19) Uani 1 1 d . . .
O7 O 0.3275(3) 0.3416(4) 0.3868(4) 0.065(2) Uani 1 1 d . . .
N1 N 0.2315(3) 0.2886(3) 0.4794(3) 0.0310(13) Uani 1 1 d . . .
H1A H 0.2606 0.3170 0.4652 0.037 Uiso 1 1 calc R . .
H1B H 0.1935 0.3059 0.4973 0.037 Uiso 1 1 calc R . .
C1 C 0.3138(7) 0.4081(5) 0.9410(5) 0.062(3) Uani 1 1 d . . .
H1 H 0.2737 0.3855 0.9248 0.075 Uiso 1 1 calc R . .
C2 C 0.3080(9) 0.4490(5) 0.9947(6) 0.079(4) Uani 1 1 d . . .
H2 H 0.2627 0.4540 1.0147 0.095 Uiso 1 1 calc R . .
C3 C 0.3603(11) 0.4795(6) 1.0177(6) 0.090(5) Uani 1 1 d . . .
H3 H 0.3531 0.5078 1.0528 0.108 Uiso 1 1 calc R . .
C4 C 0.4261(11) 0.4726(6) 0.9930(6) 0.096(6) Uani 1 1 d . . .
H4 H 0.4646 0.4958 1.0115 0.116 Uiso 1 1 calc R . .
C5 C 0.4393(8) 0.4321(5) 0.9409(5) 0.070(3) Uani 1 1 d . . .
H5 H 0.4862 0.4253 0.9253 0.084 Uiso 1 1 calc R . .
C6 C 0.3791(6) 0.4020(5) 0.9130(4) 0.051(2) Uani 1 1 d . . .
C7 C 0.4788(5) 0.3541(4) 0.8183(4) 0.047(2) Uani 1 1 d . . .
C8 C 0.5239(6) 0.3059(5) 0.8370(5) 0.052(2) Uani 1 1 d . . .
H8 H 0.5055 0.2729 0.8610 0.062 Uiso 1 1 calc R . .
C9 C 0.5919(6) 0.3073(5) 0.8209(7) 0.070(3) Uani 1 1 d . . .
H9 H 0.6206 0.2734 0.8313 0.084 Uiso 1 1 calc R . .
C10 C 0.6246(7) 0.3562(5) 0.7890(7) 0.068(3) Uani 1 1 d . . .
H10 H 0.6745 0.3572 0.7810 0.082 Uiso 1 1 calc R . .
C11 C 0.5817(6) 0.4001(5) 0.7713(7) 0.073(3) Uani 1 1 d . . .
H11 H 0.6022 0.4335 0.7495 0.087 Uiso 1 1 calc R . .
C12 C 0.5105(7) 0.4013(5) 0.7818(7) 0.074(3) Uani 1 1 d . . .
H12 H 0.4820 0.4334 0.7649 0.089 Uiso 1 1 calc R . .
C13 C 0.3592(5) 0.2846(5) 0.8574(5) 0.050(2) Uani 1 1 d . . .
C14 C 0.3444(6) 0.2675(5) 0.9224(5) 0.051(2) Uani 1 1 d . . .
H14 H 0.3471 0.2962 0.9580 0.061 Uiso 1 1 calc R . .
C15 C 0.3255(7) 0.2091(6) 0.9385(7) 0.073(3) Uani 1 1 d . . .
H15 H 0.3182 0.1981 0.9847 0.088 Uiso 1 1 calc R . .
C16 C 0.3175(7) 0.1680(6) 0.8872(6) 0.070(3) Uani 1 1 d . . .
H16 H 0.2999 0.1293 0.8961 0.084 Uiso 1 1 calc R . .
C17 C 0.3360(6) 0.1849(5) 0.8213(6) 0.064(3) Uani 1 1 d . . .
H17 H 0.3347 0.1558 0.7861 0.077 Uiso 1 1 calc R . .
C18 C 0.3558(5) 0.2410(4) 0.8053(5) 0.049(2) Uani 1 1 d . . .
H18 H 0.3673 0.2509 0.7597 0.059 Uiso 1 1 calc R . .
C19 C 0.3356(5) 0.3898(4) 0.7761(4) 0.045(2) Uani 1 1 d . . .
H19A H 0.2916 0.4007 0.7956 0.054 Uiso 1 1 calc R . .
H19B H 0.3587 0.4255 0.7633 0.054 Uiso 1 1 calc R . .
C20 C 0.3182(5) 0.3551(4) 0.7116(4) 0.0398(19) Uani 1 1 d . . .
C21 C 0.3616(5) 0.3573(4) 0.6569(4) 0.0414(19) Uani 1 1 d . . .
H21 H 0.4032 0.3816 0.6586 0.050 Uiso 1 1 calc R . .
C22 C 0.3447(4) 0.3236(4) 0.5985(4) 0.0383(18) Uani 1 1 d . . .
H22 H 0.3746 0.3260 0.5603 0.046 Uiso 1 1 calc R . .
C23 C 0.2855(5) 0.2872(4) 0.5952(4) 0.044(2) Uani 1 1 d . . .
C24 C 0.2417(5) 0.2883(5) 0.6499(4) 0.050(2) Uani 1 1 d . . .
H24 H 0.1990 0.2653 0.6478 0.060 Uiso 1 1 calc R . .
C25 C 0.2564(5) 0.3200(5) 0.7053(4) 0.049(2) Uani 1 1 d . . .
H25 H 0.2243 0.3190 0.7419 0.059 Uiso 1 1 calc R . .
C26 C 0.2686(6) 0.2527(4) 0.5314(4) 0.053(2) Uani 1 1 d . . .
H26A H 0.3118 0.2380 0.5136 0.064 Uiso 1 1 calc R . .
H26B H 0.2395 0.2197 0.5421 0.064 Uiso 1 1 calc R . .
C27 C 0.2078(4) 0.2508(3) 0.4201(3) 0.0297(16) Uani 1 1 d . . .
H27A H 0.1806 0.2184 0.4362 0.036 Uiso 1 1 calc R . .
H27B H 0.2487 0.2353 0.3988 0.036 Uiso 1 1 calc R . .
C28 C 0.1633(4) 0.2848(4) 0.3682(4) 0.0330(16) Uani 1 1 d . . .
C29 C 0.1523(4) 0.3444(3) 0.3693(4) 0.0332(16) Uani 1 1 d . . .
H29 H 0.1744 0.3670 0.4053 0.040 Uiso 1 1 calc R . .
C30 C 0.1112(4) 0.3730(4) 0.3208(4) 0.0373(18) Uani 1 1 d . . .
H30 H 0.1058 0.4148 0.3221 0.045 Uiso 1 1 calc R . .
C31 C 0.0763(5) 0.3386(4) 0.2680(4) 0.041(2) Uani 1 1 d . . .
C32 C 0.0872(5) 0.2800(5) 0.2667(5) 0.054(3) Uani 1 1 d . . .
H32 H 0.0650 0.2573 0.2309 0.065 Uiso 1 1 calc R . .
C33 C 0.1296(5) 0.2517(4) 0.3156(4) 0.043(2) Uani 1 1 d . . .
H33 H 0.1361 0.2100 0.3137 0.052 Uiso 1 1 calc R . .
C34 C 0.0272(5) 0.3707(4) 0.2180(4) 0.045(2) Uani 1 1 d . . .
H34A H 0.0100 0.4054 0.2394 0.054 Uiso 1 1 calc R . .
H34B H -0.0129 0.3460 0.2073 0.054 Uiso 1 1 calc R . .
C35 C 0.1515(5) 0.4281(4) 0.1561(5) 0.048(2) Uani 1 1 d . . .
C36 C 0.1608(6) 0.4860(5) 0.1388(5) 0.056(3) Uani 1 1 d . . .
H36 H 0.1215 0.5071 0.1185 0.067 Uiso 1 1 calc R . .
C37 C 0.2242(7) 0.5146(5) 0.1493(6) 0.064(3) Uani 1 1 d . . .
H37 H 0.2299 0.5554 0.1385 0.077 Uiso 1 1 calc R . .
C38 C 0.2819(6) 0.4796(5) 0.1777(5) 0.057(3) Uani 1 1 d . . .
H38 H 0.3277 0.4973 0.1850 0.068 Uiso 1 1 calc R . .
C39 C 0.2730(5) 0.4225(5) 0.1943(6) 0.057(3) Uani 1 1 d . . .
H39 H 0.3118 0.4004 0.2140 0.068 Uiso 1 1 calc R . .
C40 C 0.2073(5) 0.3964(4) 0.1826(4) 0.046(2) Uani 1 1 d . . .
H40 H 0.2010 0.3556 0.1932 0.055 Uiso 1 1 calc R . .
C41 C 0.0841(4) 0.3253(4) 0.0862(4) 0.050(2) Uani 1 1 d D . .
C42 C 0.1411(5) 0.3187(4) 0.0518(5) 0.069(3) Uani 1 1 d D . .
H42 H 0.1778 0.3478 0.0550 0.083 Uiso 1 1 calc R . .
C43 C 0.1487(6) 0.2739(5) 0.0137(6) 0.085(4) Uani 1 1 d D . .
H43 H 0.1923 0.2681 -0.0091 0.102 Uiso 1 1 calc R . .
C44 C 0.0979(8) 0.2366(7) 0.0060(9) 0.126(8) Uani 1 1 d D . .
H44 H 0.1009 0.2056 -0.0268 0.152 Uiso 1 1 calc R . .
C45 C 0.0429(7) 0.2411(6) 0.0425(8) 0.105(6) Uani 1 1 d D . .
H45 H 0.0076 0.2107 0.0407 0.126 Uiso 1 1 calc R . .
C46 C 0.0346(5) 0.2856(5) 0.0813(6) 0.069(3) Uani 1 1 d D . .
H46 H -0.0078 0.2896 0.1065 0.083 Uiso 1 1 calc R . .
C47 C 0.0050(5) 0.4378(5) 0.0933(4) 0.047(2) Uani 1 1 d . . .
C48 C -0.0056(6) 0.4347(5) 0.0245(4) 0.050(2) Uani 1 1 d . . .
H48 H 0.0231 0.4080 -0.0003 0.060 Uiso 1 1 calc R . .
C49 C -0.0557(7) 0.4678(6) -0.0113(7) 0.070(3) Uani 1 1 d . . .
H49 H -0.0654 0.4614 -0.0588 0.085 Uiso 1 1 calc R . .
C50 C -0.0922(8) 0.5118(7) 0.0249(7) 0.085(4) Uani 1 1 d . . .
H50 H -0.1251 0.5379 0.0020 0.102 Uiso 1 1 calc R . .
C51 C -0.0791(7) 0.5158(6) 0.0921(8) 0.086(4) Uani 1 1 d . . .
H51 H -0.1074 0.5431 0.1165 0.103 Uiso 1 1 calc R . .
C52 C -0.0288(7) 0.4842(6) 0.1294(5) 0.070(3) Uani 1 1 d . . .
H52 H -0.0173 0.4926 0.1761 0.084 Uiso 1 1 calc R . .
C53 C 0.2733(7) 0.5230(5) 0.6585(5) 0.066(3) Uani 1 1 d . A 1
H53A H 0.2407 0.5492 0.6792 0.079 Uiso 1 1 calc R A 1
H53B H 0.3074 0.5101 0.6926 0.079 Uiso 1 1 calc R A 1
C55 C 0.1042(9) 0.4000(7) 0.6499(5) 0.118(4) Uani 1 1 d DU . .
C56 C 0.0554(8) 0.3880(9) 0.6920(7) 0.154(6) Uani 1 1 d DU A .
H56 H 0.0499 0.4120 0.7314 0.185 Uiso 1 1 calc R . .
C57 C 0.0142(8) 0.3438(9) 0.6810(6) 0.168(7) Uani 1 1 d DU . .
H57 H -0.0223 0.3324 0.7110 0.201 Uiso 1 1 calc R A .
C58 C 0.0273(8) 0.3152(10) 0.6234(6) 0.151(6) Uani 1 1 d DU A .
H58 H -0.0029 0.2823 0.6130 0.181 Uiso 1 1 calc R . .
C59 C 0.0768(7) 0.3265(7) 0.5785(5) 0.094(4) Uani 1 1 d DU . .
C60 C 0.1184(10) 0.3714(7) 0.5921(6) 0.106(4) Uani 1 1 d DU A .
C61 C 0.0363(7) 0.2494(6) 0.4926(8) 0.089(5) Uani 1 1 d . . .
H61A H 0.0378 0.2472 0.4441 0.106 Uiso 1 1 calc R A .
H61B H -0.0098 0.2637 0.5034 0.106 Uiso 1 1 calc R . .
C62 C 0.0437(8) 0.1902(9) 0.5195(15) 0.168(14) Uani 1 1 d . A .
H62A H -0.0016 0.1709 0.5203 0.201 Uiso 0.62(4) 1 calc PR A 1
H62B H 0.0646 0.1907 0.5645 0.201 Uiso 0.62(4) 1 calc PR A 1
H62C H 0.0269 0.1891 0.5648 0.201 Uiso 0.38(4) 1 calc PR A 2
H62D H 0.0150 0.1638 0.4922 0.201 Uiso 0.38(4) 1 calc PR A 2
C63 C 0.1114(10) 0.0968(7) 0.4832(12) 0.116(7) Uani 1 1 d . . .
H63A H 0.0676 0.0761 0.4886 0.140 Uiso 0.62(4) 1 calc PR A 1
H63B H 0.1352 0.0790 0.4461 0.140 Uiso 0.62(4) 1 calc PR A 1
H63C H 0.0667 0.0767 0.4828 0.140 Uiso 0.38(4) 1 calc PR A 2
H63D H 0.1355 0.0924 0.4414 0.140 Uiso 0.38(4) 1 calc PR A 2
C64 C 0.1510(14) 0.0910(12) 0.5385(12) 0.201(16) Uani 1 1 d . A .
H64A H 0.1472 0.0517 0.5554 0.241 Uiso 1 1 calc R . .
H64B H 0.1349 0.1174 0.5725 0.241 Uiso 1 1 calc R . .
C65 C 0.2862(9) 0.0991(6) 0.5728(8) 0.082(4) Uani 1 1 d . . .
C66 C 0.2671(11) 0.0716(8) 0.6353(7) 0.097(5) Uani 1 1 d . . .
H66 H 0.2191 0.0609 0.6444 0.117 Uiso 1 1 calc R . .
C67 C 0.3182(15) 0.0627(10) 0.6772(13) 0.134(8) Uani 1 1 d . . .
H67 H 0.3084 0.0413 0.7177 0.160 Uiso 1 1 calc R . .
C68 C 0.3864(14) 0.0812(10) 0.6691(10) 0.133(8) Uani 1 1 d . . .
H68 H 0.4228 0.0762 0.7039 0.160 Uiso 1 1 calc R . .
C69 C 0.3990(10) 0.1068(8) 0.6094(9) 0.102(5) Uani 1 1 d . . .
H69 H 0.4458 0.1220 0.6031 0.123 Uiso 1 1 calc R . .
C70 C 0.3512(7) 0.1126(5) 0.5581(6) 0.063(3) Uani 1 1 d . . .
C71 C 0.4280(8) 0.1588(7) 0.4819(12) 0.119(7) Uani 1 1 d . . .
H71A H 0.4610 0.1268 0.4853 0.143 Uiso 1 1 calc R . .
H71B H 0.4427 0.1879 0.5147 0.143 Uiso 1 1 calc R . .
C72 C 0.4303(7) 0.1852(6) 0.4118(7) 0.075(3) Uani 1 1 d . . .
H72A H 0.4781 0.1965 0.4028 0.090 Uiso 1 1 calc R . .
H72B H 0.4156 0.1563 0.3787 0.090 Uiso 1 1 calc R . .
C73 C 0.4034(5) 0.2673(6) 0.3496(8) 0.077(4) Uani 1 1 d . . .
H73A H 0.4121 0.2420 0.3119 0.093 Uiso 1 1 calc R . .
H73B H 0.4460 0.2892 0.3598 0.093 Uiso 1 1 calc R . .
C74 C 0.3461(5) 0.3079(6) 0.3310(6) 0.068(4) Uani 1 1 d . . .
H74A H 0.3610 0.3333 0.2954 0.082 Uiso 1 1 calc R . .
H74B H 0.3055 0.2862 0.3143 0.082 Uiso 1 1 calc R . .
C75 C 0.3441(6) 0.4298(5) 0.4478(7) 0.125(6) Uani 1 1 d DU . .
C76 C 0.3661(5) 0.3938(4) 0.4017(7) 0.108(5) Uani 1 1 d DU A .
C77 C 0.4227(6) 0.4071(5) 0.3676(9) 0.174(9) Uani 1 1 d DU . .
H77 H 0.4383 0.3809 0.3330 0.208 Uiso 1 1 calc R A .
C78 C 0.4576(7) 0.4556(6) 0.3802(11) 0.252(14) Uani 1 1 d DU A .
H78 H 0.5006 0.4634 0.3572 0.302 Uiso 1 1 calc R . .
C79 C 0.4355(5) 0.4921(4) 0.4223(6) 0.215(10) Uani 1 1 d DU . .
H79 H 0.4578 0.5299 0.4262 0.258 Uiso 1 1 calc R A .
C80 C 0.3798(5) 0.4788(4) 0.4632(6) 0.181(8) Uani 1 1 d RDU A .
C82 C 0.3052(5) 0.5497(4) 0.6100(6) 0.126(8) Uani 1 1 d R . .
H82A H 0.3486 0.5667 0.6277 0.151 Uiso 1 1 calc R B 1
H82B H 0.2756 0.5809 0.5926 0.151 Uiso 1 1 calc R C 1
Ni2 Ni 0.73643(6) 0.12393(5) 0.55984(5) 0.0325(2) Uani 1 1 d . . .
P3 P 0.88961(13) 0.20748(10) 0.84065(11) 0.0421(5) Uani 1 1 d . . .
P4 P 0.56781(14) 0.17125(13) 0.13806(14) 0.0528(6) Uani 1 1 d . . .
O9 O 0.6676(3) 0.1819(3) 0.5476(3) 0.0356(12) Uani 1 1 d . . .
O10 O 0.5863(4) 0.2693(5) 0.5227(8) 0.113(5) Uani 1 1 d . D .
O12 O 0.7332(3) 0.4575(3) 0.5217(4) 0.0568(18) Uani 1 1 d . D .
O13 O 0.8604(3) 0.4269(3) 0.4968(3) 0.0424(13) Uani 1 1 d . . .
O14 O 0.8882(4) 0.3306(4) 0.4064(4) 0.066(2) Uani 1 1 d . . .
O15 O 0.8295(4) 0.2194(4) 0.3909(3) 0.068(2) Uani 1 1 d . . .
O16 O 0.7789(3) 0.1569(2) 0.4845(2) 0.0279(11) Uani 1 1 d . . .
N4 N 0.7297(4) 0.2746(3) 0.4782(3) 0.0406(16) Uani 1 1 d . . .
H4A H 0.7599 0.2469 0.4641 0.049 Uiso 1 1 calc R . .
H4B H 0.6921 0.2561 0.4953 0.049 Uiso 1 1 calc R . .
N5 N 0.6897(8) 0.0971(4) 0.6364(4) 0.083(4) Uani 1 1 d . . .
N6 N 0.7985(6) 0.0638(3) 0.5712(5) 0.063(3) Uani 1 1 d . . .
C83 C 0.8553(5) 0.3217(4) 0.8075(5) 0.047(2) Uani 1 1 d . . .
H83 H 0.8663 0.3103 0.7622 0.056 Uiso 1 1 calc R . .
C84 C 0.8328(6) 0.3788(5) 0.8204(6) 0.062(3) Uani 1 1 d . . .
H84 H 0.8272 0.4069 0.7843 0.074 Uiso 1 1 calc R . .
C85 C 0.8193(7) 0.3934(6) 0.8835(8) 0.079(4) Uani 1 1 d . . .
H85 H 0.8030 0.4324 0.8928 0.095 Uiso 1 1 calc R . .
C86 C 0.8281(8) 0.3540(6) 0.9366(7) 0.078(4) Uani 1 1 d . . .
H86 H 0.8196 0.3668 0.9820 0.093 Uiso 1 1 calc R . .
C87 C 0.8482(7) 0.2984(6) 0.9259(6) 0.071(3) Uani 1 1 d . . .
H87 H 0.8532 0.2710 0.9628 0.085 Uiso 1 1 calc R . .
C88 C 0.8617(5) 0.2814(4) 0.8600(5) 0.046(2) Uani 1 1 d . . .
C89 C 0.8828(5) 0.1618(4) 0.9133(5) 0.046(2) Uani 1 1 d . . .
C90 C 0.8141(6) 0.1535(5) 0.9393(6) 0.061(3) Uani 1 1 d . . .
H90 H 0.7732 0.1718 0.9180 0.074 Uiso 1 1 calc R . .
C91 C 0.8076(6) 0.1185(6) 0.9958(5) 0.062(3) Uani 1 1 d . . .
H91 H 0.7625 0.1155 1.0166 0.075 Uiso 1 1 calc R . .
C92 C 0.8663(7) 0.0870(5) 1.0237(6) 0.065(3) Uani 1 1 d . . .
H92 H 0.8608 0.0615 1.0619 0.078 Uiso 1 1 calc R . .
C93 C 0.9320(6) 0.0935(5) 0.9947(6) 0.061(3) Uani 1 1 d . . .
H93 H 0.9728 0.0733 1.0136 0.073 Uiso 1 1 calc R . .
C94 C 0.9386(5) 0.1297(4) 0.9382(5) 0.049(2) Uani 1 1 d . . .
H94 H 0.9833 0.1319 0.9165 0.058 Uiso 1 1 calc R . .
C95 C 0.9805(5) 0.2107(4) 0.8156(5) 0.047(2) Uani 1 1 d . . .
C96 C 1.0210(6) 0.2580(5) 0.8347(6) 0.065(3) Uani 1 1 d . . .
H96 H 0.9999 0.2910 0.8565 0.078 Uiso 1 1 calc R . .
C97 C 1.0962(6) 0.2580(6) 0.8216(7) 0.066(3) Uani 1 1 d . . .
H97 H 1.1265 0.2894 0.8373 0.080 Uiso 1 1 calc R . .
C98 C 1.1210(6) 0.2142(7) 0.7882(6) 0.073(4) Uani 1 1 d . . .
H98 H 1.1697 0.2160 0.7757 0.087 Uiso 1 1 calc R . .
C99 C 1.0800(7) 0.1618(6) 0.7682(6) 0.075(4) Uani 1 1 d . . .
H99 H 1.1010 0.1291 0.7458 0.089 Uiso 1 1 calc R . .
C100 C 1.0082(6) 0.1628(5) 0.7839(5) 0.059(3) Uani 1 1 d . . .
H100 H 0.9784 0.1299 0.7725 0.071 Uiso 1 1 calc R . .
C101 C 0.8320(5) 0.1729(4) 0.7727(5) 0.052(2) Uani 1 1 d . . .
H10A H 0.8539 0.1368 0.7595 0.062 Uiso 1 1 calc R . .
H10B H 0.7875 0.1630 0.7919 0.062 Uiso 1 1 calc R . .
C102 C 0.8170(5) 0.2084(4) 0.7101(4) 0.0389(18) Uani 1 1 d . . .
C103 C 0.7569(5) 0.2429(4) 0.7075(4) 0.0402(19) Uani 1 1 d . . .
H103 H 0.7255 0.2430 0.7447 0.048 Uiso 1 1 calc R . .
C104 C 0.7417(4) 0.2780(4) 0.6500(4) 0.0382(18) Uani 1 1 d . . .
H104 H 0.7014 0.3037 0.6491 0.046 Uiso 1 1 calc R . .
C105 C 0.7844(4) 0.2756(4) 0.5954(4) 0.0341(16) Uani 1 1 d . . .
C106 C 0.8463(5) 0.2402(4) 0.6012(5) 0.048(2) Uani 1 1 d . . .
H106 H 0.8784 0.2401 0.5645 0.057 Uiso 1 1 calc R . .
C107 C 0.8616(5) 0.2073(4) 0.6554(4) 0.0420(19) Uani 1 1 d . . .
H107 H 0.9032 0.1830 0.6568 0.050 Uiso 1 1 calc R . .
C108 C 0.7664(5) 0.3107(4) 0.5339(4) 0.0380(18) Uani 1 1 d . . .
H10C H 0.8090 0.3273 0.5170 0.046 Uiso 1 1 calc R . .
H10D H 0.7359 0.3425 0.5459 0.046 Uiso 1 1 calc R . .
C109 C 0.7052(7) 0.3103(5) 0.4194(6) 0.069(3) Uani 1 1 d . . .
H10E H 0.7460 0.3267 0.3986 0.083 Uiso 1 1 calc R . .
H10F H 0.6775 0.3424 0.4355 0.083 Uiso 1 1 calc R . .
C110 C 0.6624(6) 0.2783(5) 0.3669(6) 0.059(3) Uani 1 1 d . . .
C111 C 0.6539(7) 0.2163(5) 0.3664(6) 0.070(3) Uani 1 1 d . . .
H111 H 0.6795 0.1922 0.3987 0.084 Uiso 1 1 calc R . .
C112 C 0.6081(7) 0.1916(5) 0.3184(6) 0.066(3) Uani 1 1 d . . .
H112 H 0.5986 0.1503 0.3214 0.079 Uiso 1 1 calc R . .
C113 C 0.5766(5) 0.2215(4) 0.2688(5) 0.050(2) Uani 1 1 d . . .
C114 C 0.5860(6) 0.2834(4) 0.2654(5) 0.051(2) Uani 1 1 d . . .
H114 H 0.5630 0.3064 0.2303 0.061 Uiso 1 1 calc R . .
C115 C 0.6304(6) 0.3094(5) 0.3157(5) 0.059(3) Uani 1 1 d . . .
H115 H 0.6383 0.3510 0.3139 0.071 Uiso 1 1 calc R . .
C116 C 0.5278(6) 0.1905(5) 0.2169(5) 0.057(3) Uani 1 1 d . . .
H11A H 0.4878 0.2155 0.2068 0.069 Uiso 1 1 calc R . .
H11B H 0.5103 0.1553 0.2371 0.069 Uiso 1 1 calc R . .
C117 C 0.6502(5) 0.1337(5) 0.1536(5) 0.050(2) Uani 1 1 d . . .
C118 C 0.7090(5) 0.1679(5) 0.1811(6) 0.062(3) Uani 1 1 d . . .
H118 H 0.7030 0.2087 0.1919 0.074 Uiso 1 1 calc R . .
C119 C 0.7732(6) 0.1411(5) 0.1914(6) 0.062(3) Uani 1 1 d . . .
H119 H 0.8133 0.1627 0.2094 0.074 Uiso 1 1 calc R . .
C120 C 0.7796(6) 0.0809(5) 0.1749(5) 0.054(3) Uani 1 1 d . . .
H120 H 0.8247 0.0618 0.1816 0.064 Uiso 1 1 calc R . .
C121 C 0.7266(5) 0.0514(5) 0.1513(5) 0.050(2) Uani 1 1 d . . .
H121 H 0.7330 0.0104 0.1420 0.060 Uiso 1 1 calc R . .
C122 C 0.6591(5) 0.0764(5) 0.1384(5) 0.055(2) Uani 1 1 d . . .
H122 H 0.6206 0.0534 0.1194 0.066 Uiso 1 1 calc R . .
C123 C 0.5073(5) 0.1228(6) 0.0946(7) 0.068(3) Uani 1 1 d . . .
C124 C 0.4954(7) 0.1333(8) 0.0237(7) 0.090(5) Uani 1 1 d . . .
H124 H 0.5184 0.1635 -0.0013 0.108 Uiso 1 1 calc R . .
C125 C 0.4455(10) 0.0937(8) -0.0047(9) 0.111(7) Uani 1 1 d . . .
H125 H 0.4349 0.0986 -0.0523 0.133 Uiso 1 1 calc R . .
C126 C 0.4132(9) 0.0535(10) 0.0228(12) 0.122(7) Uani 1 1 d . . .
H126 H 0.3796 0.0305 -0.0035 0.146 Uiso 1 1 calc R . .
C127 C 0.4251(8) 0.0410(8) 0.0927(10) 0.106(6) Uani 1 1 d . . .
H127 H 0.4035 0.0088 0.1156 0.127 Uiso 1 1 calc R . .
C128 C 0.4731(7) 0.0817(7) 0.1251(8) 0.088(4) Uani 1 1 d . . .
H128 H 0.4806 0.0784 0.1733 0.106 Uiso 1 1 calc R . .
C129 C 0.5821(7) 0.2310(5) 0.0868(5) 0.060(3) Uani 1 1 d . . .
C130 C 0.6462(8) 0.2384(8) 0.0520(8) 0.093(5) Uani 1 1 d . . .
H130 H 0.6842 0.2108 0.0591 0.111 Uiso 1 1 calc R . .
C131 C 0.6549(10) 0.2874(10) 0.0058(11) 0.135(8) Uani 1 1 d . . .
H131 H 0.6949 0.2889 -0.0228 0.162 Uiso 1 1 calc R . .
C132 C 0.6035(12) 0.3328(7) 0.0035(7) 0.108(6) Uani 1 1 d . . .
H132 H 0.6136 0.3692 -0.0187 0.130 Uiso 1 1 calc R . .
C133 C 0.5340(13) 0.3244(7) 0.0352(7) 0.119(8) Uani 1 1 d . . .
H133 H 0.4957 0.3516 0.0278 0.143 Uiso 1 1 calc R . .
C134 C 0.5266(9) 0.2726(7) 0.0785(7) 0.093(5) Uani 1 1 d . . .
H134 H 0.4832 0.2667 0.1016 0.112 Uiso 1 1 calc R . .
C135 C 0.7049(10) 0.0411(6) 0.6597(8) 0.094(5) Uani 1 1 d . . .
H13A H 0.6752 0.0124 0.6371 0.112 Uiso 1 1 calc R . .
H13B H 0.6993 0.0382 0.7078 0.112 Uiso 1 1 calc R . .
C136 C 0.6375(10) 0.1204(7) 0.6682(5) 0.099(7) Uani 1 1 d . . .
H136 H 0.6237 0.1013 0.7090 0.119 Uiso 1 1 calc R . .
C137 C 0.5999(8) 0.1704(9) 0.6486(6) 0.111(8) Uani 1 1 d D . .
C138 C 0.5511(8) 0.1866(10) 0.6911(7) 0.204(18) Uani 1 1 d D . .
H138 H 0.5445 0.1650 0.7322 0.245 Uiso 1 1 calc R . .
C139 C 0.5121(8) 0.2320(11) 0.6766(8) 0.28(3) Uani 1 1 d D . .
H139 H 0.4761 0.2447 0.7064 0.338 Uiso 1 1 calc R . .
C140 C 0.5232(6) 0.2598(10) 0.6207(8) 0.175(14) Uani 1 1 d D . .
H140 H 0.4956 0.2937 0.6082 0.210 Uiso 1 1 calc R . .
C141 C 0.5729(7) 0.2406(8) 0.5815(8) 0.117(8) Uani 1 1 d D . .
C142 C 0.6156(5) 0.1948(5) 0.5912(5) 0.062(3) Uani 1 1 d D . .
C143 C 0.5345(7) 0.3158(6) 0.4893(13) 0.143(10) Uani 1 1 d . . .
H14A H 0.4874 0.3006 0.4819 0.171 Uiso 0.545(14) 1 calc PR D 1
H14B H 0.5517 0.3311 0.4476 0.171 Uiso 0.545(14) 1 calc PR D 1
H14C H 0.5295 0.3066 0.4419 0.171 Uiso 0.455(14) 1 calc PR D 2
H14D H 0.4888 0.3101 0.5082 0.171 Uiso 0.455(14) 1 calc PR D 2
O11 O 0.5968(8) 0.3929(6) 0.5254(9) 0.067(5) Uani 0.545(14) 1 d P D 1
C144 C 0.5393(9) 0.3641(10) 0.5510(14) 0.069(7) Uani 0.545(14) 1 d P D 1
H14E H 0.4979 0.3884 0.5527 0.082 Uiso 0.545(14) 1 calc PR D 1
H14F H 0.5497 0.3466 0.5945 0.082 Uiso 0.545(14) 1 calc PR D 1
C145 C 0.6075(14) 0.4473(9) 0.5602(15) 0.083(9) Uani 0.545(14) 1 d P D 1
H14G H 0.6185 0.4397 0.6073 0.100 Uiso 0.545(14) 1 calc PR D 1
H14H H 0.5644 0.4698 0.5573 0.100 Uiso 0.545(14) 1 calc PR D 1
O11' O 0.6095(6) 0.4063(5) 0.4586(8) 0.039(4) Uani 0.455(14) 1 d P D 2
C244 C 0.5525(9) 0.3823(6) 0.4952(10) 0.032(4) Uani 0.455(14) 1 d P D 2
H24A H 0.5104 0.4037 0.4818 0.038 Uiso 0.455(14) 1 calc PR D 2
H24B H 0.5620 0.3907 0.5423 0.038 Uiso 0.455(14) 1 calc PR D 2
C245 C 0.6263(11) 0.4688(8) 0.4719(12) 0.046(5) Uani 0.455(14) 1 d P D 2
H24C H 0.6530 0.4834 0.4349 0.056 Uiso 0.455(14) 1 calc PR D 2
H24D H 0.5826 0.4903 0.4719 0.056 Uiso 0.455(14) 1 calc PR D 2
C146 C 0.6643(5) 0.4813(4) 0.5322(6) 0.055(3) Uani 1 1 d . . .
H14I H 0.6469 0.4956 0.4890 0.066 Uiso 0.545(14) 1 calc PR D 1
H14J H 0.6711 0.5150 0.5609 0.066 Uiso 0.545(14) 1 calc PR D 1
H14K H 0.6429 0.4628 0.5701 0.066 Uiso 0.455(14) 1 calc PR D 2
H14L H 0.6668 0.5228 0.5400 0.066 Uiso 0.455(14) 1 calc PR D 2
C147 C 0.7830(6) 0.4682(4) 0.5738(6) 0.054(2) Uani 1 1 d . . .
C148 C 0.7726(7) 0.4927(5) 0.6354(7) 0.075(4) Uani 1 1 d . D .
H148 H 0.7258 0.5055 0.6458 0.090 Uiso 1 1 calc R . .
C149 C 0.8276(8) 0.5000(6) 0.6841(6) 0.074(4) Uani 1 1 d . . .
H149 H 0.8187 0.5178 0.7271 0.089 Uiso 1 1 calc R D .
C150 C 0.8933(8) 0.4815(5) 0.6698(6) 0.073(3) Uani 1 1 d . D .
H150 H 0.9312 0.4865 0.7031 0.088 Uiso 1 1 calc R . .
C151 C 0.9076(6) 0.4555(4) 0.6081(5) 0.050(2) Uani 1 1 d . . .
H151 H 0.9549 0.4434 0.5983 0.060 Uiso 1 1 calc R D .
C152 C 0.8529(5) 0.4474(4) 0.5616(5) 0.046(2) Uani 1 1 d . D .
C153 C 0.9313(5) 0.4048(4) 0.4824(5) 0.046(2) Uani 1 1 d . . .
H15A H 0.9438 0.3730 0.5124 0.055 Uiso 1 1 calc R . .
H15B H 0.9658 0.4355 0.4887 0.055 Uiso 1 1 calc R . .
C154 C 0.9293(6) 0.3843(5) 0.4111(6) 0.066(3) Uani 1 1 d . . .
H15C H 0.9081 0.4138 0.3821 0.080 Uiso 1 1 calc R . .
H15D H 0.9767 0.3772 0.3968 0.080 Uiso 1 1 calc R . .
C155 C 0.9055(9) 0.2996(6) 0.3460(6) 0.094(5) Uani 1 1 d . . .
H15E H 0.9505 0.2804 0.3521 0.112 Uiso 1 1 calc R . .
H15F H 0.9079 0.3263 0.3085 0.112 Uiso 1 1 calc R . .
C156 C 0.8452(10) 0.2532(8) 0.3320(5) 0.112(7) Uani 1 1 d . . .
H15G H 0.8030 0.2731 0.3161 0.135 Uiso 1 1 calc R . .
H15H H 0.8594 0.2271 0.2967 0.135 Uiso 1 1 calc R . .
C157 C 0.8664(6) 0.1689(5) 0.4064(7) 0.086(5) Uani 1 1 d D . .
C158 C 0.9224(8) 0.1476(6) 0.3751(10) 0.174(13) Uani 1 1 d D . .
H158 H 0.9413 0.1702 0.3389 0.208 Uiso 1 1 calc R . .
C159 C 0.9532(11) 0.0976(7) 0.3906(13) 0.28(2) Uani 1 1 d D . .
H159 H 0.9922 0.0837 0.3652 0.333 Uiso 1 1 calc R . .
C160 C 0.9301(8) 0.0670(7) 0.4413(14) 0.27(2) Uani 1 1 d D . .
H160 H 0.9541 0.0322 0.4572 0.321 Uiso 1 1 calc R . .
C161 C 0.8710(5) 0.0868(4) 0.4699(9) 0.087(5) Uani 1 1 d D . .
C162 C 0.8379(5) 0.1371(3) 0.4549(5) 0.052(3) Uani 1 1 d D . .
C163 C 0.8484(8) 0.0487(4) 0.5275(11) 0.115(8) Uani 1 1 d . . .
H163 H 0.8710 0.0112 0.5335 0.138 Uiso 1 1 calc R . .
C164 C 0.7785(8) 0.0340(8) 0.6425(13) 0.203(15) Uani 1 1 d . . .
H16A H 0.7891 -0.0071 0.6406 0.243 Uiso 1 1 calc R . .
H16B H 0.8080 0.0508 0.6781 0.243 Uiso 1 1 calc R . .
Cl1 Cl 0.11459(19) 0.42819(14) 0.87196(15) 0.0681(9) Uani 1 1 d . . .
Cl2 Cl 0.4917(3) 0.52881(18) 0.6685(3) 0.137(3) Uani 1 1 d . . .
Cl3 Cl 0.61669(17) 0.13528(18) -0.1290(2) 0.0812(11) Uani 1 1 d . . .
Cl4 Cl 0.99333(12) 0.03521(12) 0.66559(13) 0.0452(5) Uani 1 1 d . . .
Cl5 Cl 0.8382(2) 0.2950(2) 0.13959(16) 0.0896(14) Uani 1 1 d . . .
Cl6 Cl 0.3382(3) 0.2687(3) 0.1400(2) 0.115(2) Uani 1 1 d . . .
O17 O 0.0938(10) 0.4801(5) 0.8374(7) 0.157(7) Uani 1 1 d . . .
O18 O 0.1681(6) 0.4019(6) 0.8320(5) 0.095(4) Uani 1 1 d . . .
O19 O 0.0572(6) 0.3910(5) 0.8754(5) 0.088(4) Uani 1 1 d . . .
O20 O 0.1433(6) 0.4390(5) 0.9391(5) 0.089(3) Uani 1 1 d . . .
O21 O 0.4795(13) 0.4720(7) 0.6381(10) 0.207(11) Uani 1 1 d . . .
O22 O 0.5632(8) 0.5330(7) 0.6957(10) 0.166(8) Uani 1 1 d . . .
O23 O 0.4784(7) 0.5707(5) 0.6177(7) 0.118(5) Uani 1 1 d . . .
O24 O 0.4382(9) 0.5339(11) 0.7243(12) 0.210(12) Uani 1 1 d . . .
O25 O 0.5938(6) 0.0805(5) -0.1615(7) 0.107(4) Uani 1 1 d . . .
O26 O 0.6712(5) 0.1638(7) -0.1655(8) 0.132(6) Uani 1 1 d . . .
O27 O 0.6422(6) 0.1179(7) -0.0622(7) 0.117(5) Uani 1 1 d . . .
O28 O 0.5547(5) 0.1724(5) -0.1255(6) 0.091(3) Uani 1 1 d . . .
O29 O 0.9446(6) 0.0233(6) 0.7190(5) 0.116(5) Uani 1 1 d . . .
O30 O 1.0627(4) 0.0307(5) 0.6918(5) 0.079(3) Uani 1 1 d . . .
O31 O 0.9817(6) 0.0916(4) 0.6427(5) 0.078(3) Uani 1 1 d . . .
O32 O 0.9801(4) -0.0073(4) 0.6130(5) 0.068(3) Uani 1 1 d . . .
O33 O 0.8643(6) 0.3480(6) 0.1182(7) 0.109(4) Uani 1 1 d . . .
O34 O 0.7749(5) 0.3004(7) 0.1799(5) 0.101(4) Uani 1 1 d . . .
O35 O 0.8248(7) 0.2581(9) 0.0824(5) 0.134(6) Uani 1 1 d . . .
O36 O 0.8956(6) 0.2621(7) 0.1830(5) 0.105(4) Uani 1 1 d . . .
O37 O 0.3690(10) 0.2148(9) 0.1172(9) 0.189(10) Uani 1 1 d . . .
O38 O 0.2768(9) 0.2599(9) 0.1740(8) 0.159(7) Uani 1 1 d . . .
O39 O 0.3219(9) 0.3069(9) 0.0836(7) 0.155(8) Uani 1 1 d . . .
O40 O 0.3896(8) 0.2947(9) 0.1818(6) 0.147(7) Uani 1 1 d . . .
O41 O 0.4656(8) 0.4134(9) 0.1746(8) 0.150(6) Uani 1 1 d . . .
H41 H 0.4801 0.4387 0.1388 0.180 Uiso 1 1 calc R . .
O42 O 0.7606(19) 0.4256(12) 0.268(3) 0.61(5) Uani 1 1 d . . .
H142 H 0.7487 0.3891 0.2464 0.733 Uiso 1 1 calc R . .
O43 O 0.535(3) 0.507(2) 0.1605(11) 0.45(3) Uani 1 1 d . . .
H143 H 0.5678 0.5392 0.1563 0.544 Uiso 1 1 calc R . .
O44 O 0.7170(11) 0.4978(11) 0.1192(10) 0.176(8) Uani 1 1 d . . .
H144 H 0.7377 0.5339 0.1045 0.211 Uiso 1 1 calc R . .
O45 O 1.048(3) 0.0983(15) 0.170(2) 0.45(4) Uani 1 1 d . . .
H145 H 1.0935 0.1170 0.1765 0.544 Uiso 1 1 calc R . .
C165 C 0.4629(7) 0.4536(6) 0.2505(5) 0.076(4) Uani 1 1 d . . .
H16C H 0.5077 0.4503 0.2748 0.091 Uiso 1 1 calc R . .
H16D H 0.4260 0.4383 0.2778 0.091 Uiso 1 1 calc R . .
H16E H 0.4534 0.4941 0.2404 0.091 Uiso 1 1 calc R . .
C166 C 0.7233(15) 0.4535(19) 0.067(2) 0.28(3) Uani 1 1 d . . .
H16F H 0.7683 0.4341 0.0721 0.334 Uiso 1 1 calc R . .
H16G H 0.7199 0.4719 0.0229 0.334 Uiso 1 1 calc R . .
H16H H 0.6859 0.4252 0.0702 0.334 Uiso 1 1 calc R . .
C167 C 0.8011(15) 0.4592(14) 0.2259(10) 0.196(17) Uani 1 1 d . . .
H16I H 0.7869 0.4995 0.2286 0.235 Uiso 1 1 calc R . .
H16J H 0.7942 0.4456 0.1800 0.235 Uiso 1 1 calc R . .
H16K H 0.8503 0.4556 0.2395 0.235 Uiso 1 1 calc R . .
C168 C 0.5736(13) 0.4547(13) 0.175(3) 0.29(3) Uani 1 1 d . . .
H16L H 0.6058 0.4471 0.1397 0.348 Uiso 1 1 calc R . .
H16M H 0.5411 0.4225 0.1784 0.348 Uiso 1 1 calc R . .
H16N H 0.5999 0.4591 0.2175 0.348 Uiso 1 1 calc R . .
C169 C 0.9765(4) 0.1521(4) 0.1858(5) 0.066(3) Uani 1 1 d . . .
H16O H 0.9561 0.1436 0.2285 0.079 Uiso 1 1 calc R . .
H16P H 0.9406 0.1495 0.1502 0.079 Uiso 1 1 calc R . .
H16Q H 0.9960 0.1911 0.1869 0.079 Uiso 1 1 calc R . .
O1W O 0.2338(6) 0.1011(5) 1.0588(6) 0.44(3) Uani 1 1 d R . .
O2W O 0.7030(5) 0.6269(5) 0.7318(7) 0.269(16) Uani 1 1 d R . .
O3W O 0.2545(4) 0.0433(5) 0.1574(8) 0.32(2) Uani 1 1 d R . .

loop_
_atom_site_aniso_label
_atom_site_aniso_U_11
_atom_site_aniso_U_22
_atom_site_aniso_U_33
_atom_site_aniso_U_23
_atom_site_aniso_U_13
_atom_site_aniso_U_12
Ni1 0.053(2) 0.0475(14) 0.0471(14) -0.0025(10) -0.0024(12) -0.0074(12)
O1 0.053(8) 0.039(7) 0.019(5) 0.000(5) 0.010(5) -0.008(6)
O8 0.080(12) 0.071(9) 0.024(5) -0.002(6) 0.000(6) 0.059(9)
N2 0.078(12) 0.094(14) 0.014(7) 0.002(7) 0.007(6) -0.038(10)
N3 0.037(7) 0.032(6) 0.020(5) 0.019(4) 0.017(5) 0.004(5)
Ni1' 0.052(2) 0.0367(14) 0.0407(14) -0.0079(10) 0.0066(12) -0.0124(12)
O1' 0.060(10) 0.019(6) 0.029(7) 0.007(4) 0.007(7) -0.014(5)
O8' 0.037(7) 0.025(6) 0.044(7) -0.009(5) -0.010(5) 0.005(5)
N2' 0.14(3) 0.042(15) 0.039(11) -0.021(12) 0.001(12) 0.043(13)
N3' 0.050(10) 0.046(9) 0.074(11) -0.031(8) -0.012(8) -0.001(6)
C54 0.144(12) 0.139(11) 0.140(15) -0.057(10) 0.058(11) 0.092(7)
C81 0.175(18) 0.090(14) 0.32(3) 0.016(14) -0.203(15) 0.009(13)
P1 0.0588(14) 0.0435(12) 0.0265(10) -0.0045(9) 0.0041(9) 0.0030(11)
P2 0.0487(13) 0.0499(13) 0.0293(10) 0.0031(9) 0.0090(9) 0.0021(10)
O2 0.066(5) 0.093(6) 0.046(4) 0.025(4) 0.040(4) 0.034(5)
O3 0.052(8) 0.041(7) 0.105(18) 0.008(8) 0.038(9) 0.007(5)
O3' 0.043(11) 0.036(10) 0.08(2) 0.012(11) 0.024(11) 0.007(8)
O4 0.088(6) 0.053(5) 0.096(7) 0.000(4) -0.010(5) -0.004(4)
O5 0.073(5) 0.054(5) 0.086(6) -0.002(4) -0.008(4) 0.014(4)
O6 0.042(4) 0.072(5) 0.071(5) 0.019(4) 0.005(3) 0.003(4)
O7 0.032(3) 0.074(5) 0.088(6) 0.029(4) 0.003(3) -0.020(3)
N1 0.039(3) 0.028(3) 0.026(3) -0.007(2) 0.008(3) -0.011(3)
C1 0.093(8) 0.056(6) 0.039(5) -0.003(4) 0.019(5) 0.023(6)
C2 0.130(12) 0.055(7) 0.054(7) -0.001(6) 0.037(7) 0.007(8)
C3 0.175(16) 0.066(8) 0.029(5) -0.016(5) 0.010(8) -0.035(10)
C4 0.191(18) 0.056(7) 0.040(6) -0.017(5) -0.022(9) -0.039(9)
C5 0.104(10) 0.063(7) 0.045(6) 0.006(5) 0.015(6) -0.007(7)
C6 0.075(7) 0.055(6) 0.024(4) -0.004(4) -0.002(4) 0.004(5)
C7 0.055(6) 0.053(5) 0.035(4) 0.012(4) 0.005(4) 0.007(4)
C8 0.069(7) 0.047(5) 0.039(5) 0.001(4) 0.002(4) 0.005(5)
C9 0.052(6) 0.063(7) 0.095(9) 0.029(7) 0.012(6) 0.020(5)
C10 0.058(7) 0.053(6) 0.094(9) 0.001(6) -0.004(6) 0.004(5)
C11 0.059(7) 0.050(6) 0.110(10) 0.009(6) 0.010(7) -0.009(5)
C12 0.071(8) 0.051(7) 0.100(10) -0.005(6) -0.009(7) -0.011(6)
C13 0.051(5) 0.054(6) 0.044(5) 0.001(4) -0.001(4) -0.002(4)
C14 0.071(7) 0.049(5) 0.034(4) 0.004(4) 0.006(4) 0.001(5)
C15 0.087(9) 0.064(7) 0.070(8) 0.023(6) 0.030(6) 0.003(6)
C16 0.088(9) 0.055(7) 0.066(7) 0.013(6) -0.001(6) -0.013(6)
C17 0.077(8) 0.054(6) 0.060(7) -0.005(5) -0.003(6) -0.014(6)
C18 0.048(5) 0.050(5) 0.048(5) 0.001(4) 0.000(4) 0.002(4)
C19 0.061(6) 0.055(5) 0.019(3) -0.012(4) 0.004(3) 0.002(4)
C20 0.057(5) 0.045(5) 0.018(3) 0.007(3) 0.006(3) 0.014(4)
C21 0.044(5) 0.048(5) 0.033(4) -0.007(4) 0.015(3) 0.002(4)
C22 0.039(4) 0.050(5) 0.026(4) -0.008(3) 0.007(3) 0.008(4)
C23 0.059(6) 0.043(5) 0.029(4) -0.004(3) -0.002(4) 0.017(4)
C24 0.056(6) 0.058(6) 0.035(4) 0.013(4) 0.004(4) -0.008(5)
C25 0.062(6) 0.061(6) 0.025(4) 0.005(4) 0.015(4) -0.002(5)
C26 0.080(7) 0.045(5) 0.034(4) -0.005(4) -0.011(4) 0.015(5)
C27 0.040(4) 0.027(4) 0.023(3) -0.014(3) 0.007(3) -0.011(3)
C28 0.031(4) 0.038(4) 0.030(4) 0.000(3) 0.014(3) -0.009(3)
C29 0.041(4) 0.034(4) 0.025(3) -0.009(3) 0.004(3) -0.010(3)
C30 0.042(5) 0.044(5) 0.026(4) -0.001(3) 0.009(3) -0.013(4)
C31 0.042(5) 0.059(6) 0.024(4) -0.011(4) 0.017(3) -0.014(4)
C32 0.054(6) 0.072(7) 0.037(5) -0.010(5) 0.000(4) -0.022(5)
C33 0.056(5) 0.035(4) 0.039(4) -0.002(4) 0.006(4) -0.009(4)
C34 0.050(5) 0.055(6) 0.031(4) 0.001(4) 0.004(4) -0.005(4)
C35 0.059(6) 0.045(5) 0.041(5) -0.004(4) 0.021(4) -0.008(4)
C36 0.080(8) 0.047(6) 0.041(5) 0.008(4) -0.002(5) 0.016(5)
C37 0.073(8) 0.053(6) 0.066(7) 0.010(5) -0.001(6) 0.002(6)
C38 0.063(7) 0.073(7) 0.034(5) -0.008(5) 0.004(4) 0.002(5)
C39 0.046(5) 0.059(6) 0.065(6) 0.004(5) 0.017(5) -0.001(5)
C40 0.047(5) 0.049(5) 0.042(5) 0.010(4) 0.013(4) 0.003(4)
C41 0.055(6) 0.056(6) 0.038(5) 0.004(4) 0.001(4) 0.000(5)
C42 0.065(7) 0.076(8) 0.067(7) -0.030(6) 0.024(6) -0.010(6)
C43 0.084(9) 0.089(10) 0.085(9) -0.026(8) 0.030(7) -0.002(8)
C44 0.093(12) 0.147(17) 0.141(17) -0.087(14) 0.023(11) -0.021(12)
C45 0.107(13) 0.109(13) 0.099(12) -0.047(10) 0.008(10) -0.040(10)
C46 0.076(8) 0.065(7) 0.068(7) -0.009(6) 0.020(6) -0.013(6)
C47 0.045(5) 0.065(6) 0.032(4) -0.001(4) 0.002(4) -0.008(5)
C48 0.065(6) 0.055(6) 0.030(4) -0.001(4) 0.001(4) -0.012(5)
C49 0.074(8) 0.074(8) 0.063(7) 0.016(6) -0.003(6) -0.002(6)
C50 0.079(9) 0.108(12) 0.067(8) 0.030(8) -0.015(7) -0.001(8)
C51 0.071(8) 0.077(9) 0.113(12) 0.021(8) 0.039(8) 0.012(7)
C52 0.098(9) 0.074(8) 0.040(5) 0.012(5) 0.018(6) 0.036(7)
C53 0.098(9) 0.057(7) 0.044(6) -0.011(5) 0.010(6) -0.029(6)
C55 0.171(12) 0.156(11) 0.029(5) 0.013(6) 0.017(6) 0.099(7)
C56 0.123(11) 0.284(18) 0.057(8) 0.043(10) 0.034(8) 0.156(9)
C57 0.085(10) 0.38(2) 0.047(7) 0.055(10) 0.052(8) 0.111(10)
C58 0.106(11) 0.29(2) 0.059(7) 0.070(9) 0.049(7) 0.100(10)
C59 0.096(9) 0.167(11) 0.021(4) 0.025(6) 0.031(5) 0.094(7)
C60 0.170(14) 0.119(10) 0.033(6) 0.006(6) 0.032(8) 0.098(7)
C61 0.061(7) 0.083(9) 0.127(12) 0.065(9) 0.067(8) 0.038(7)
C62 0.067(10) 0.140(18) 0.30(3) 0.13(2) 0.100(15) 0.032(10)
C63 0.107(13) 0.081(11) 0.16(2) 0.015(12) 0.033(13) -0.029(9)
C64 0.21(3) 0.21(3) 0.17(2) 0.15(2) -0.09(2) -0.16(2)
C65 0.105(12) 0.048(7) 0.093(10) -0.003(7) -0.017(9) 0.013(7)
C66 0.143(15) 0.102(12) 0.047(7) 0.006(7) -0.009(8) -0.004(11)
C67 0.16(2) 0.114(17) 0.130(18) 0.025(14) 0.025(16) -0.006(16)
C68 0.18(2) 0.116(16) 0.095(14) -0.021(12) -0.069(15) 0.008(15)
C69 0.102(12) 0.101(13) 0.103(12) 0.004(10) -0.009(10) 0.024(9)
C70 0.084(8) 0.049(7) 0.056(6) -0.011(5) -0.009(6) 0.012(6)
C71 0.073(10) 0.069(9) 0.21(2) 0.027(12) -0.017(11) 0.037(8)
C72 0.079(9) 0.071(8) 0.076(8) -0.026(7) -0.001(7) -0.004(7)
C73 0.029(5) 0.089(9) 0.115(11) 0.022(8) 0.011(6) 0.006(5)
C74 0.033(5) 0.097(9) 0.077(8) 0.045(7) 0.020(5) 0.006(5)
C75 0.067(9) 0.061(8) 0.240(19) 0.041(9) -0.080(9) -0.015(6)
C76 0.056(7) 0.061(7) 0.203(16) 0.068(7) -0.057(8) -0.034(6)
C77 0.032(6) 0.066(8) 0.42(3) 0.078(11) 0.016(11) -0.001(6)
C78 0.045(9) 0.074(10) 0.64(4) 0.094(16) 0.018(17) -0.009(7)
C79 0.055(9) 0.077(11) 0.50(3) 0.063(13) -0.122(12) -0.047(8)
C80 0.102(12) 0.068(10) 0.36(3) 0.016(12) -0.136(12) -0.019(9)
C82 0.200(19) 0.038(7) 0.130(14) -0.004(8) -0.107(14) -0.003(9)
Ni2 0.0497(6) 0.0221(4) 0.0252(4) 0.0004(4) -0.0056(4) -0.0101(4)
P3 0.0512(13) 0.0374(11) 0.0369(11) 0.0025(9) -0.0071(9) -0.0140(10)
P4 0.0476(14) 0.0599(16) 0.0501(14) -0.0039(12) -0.0081(11) 0.0049(12)
O9 0.029(3) 0.038(3) 0.040(3) -0.006(2) 0.009(2) -0.001(2)
O10 0.026(4) 0.091(7) 0.219(13) -0.092(8) -0.038(6) 0.043(4)
O12 0.041(4) 0.047(4) 0.083(5) -0.005(4) 0.007(3) 0.002(3)
O13 0.040(3) 0.036(3) 0.051(3) 0.005(3) -0.001(3) -0.003(3)
O14 0.080(5) 0.073(5) 0.047(4) -0.001(3) 0.034(4) -0.036(4)
O15 0.094(6) 0.074(5) 0.040(4) -0.008(3) 0.043(4) -0.042(5)
O16 0.027(3) 0.026(3) 0.031(3) 0.002(2) 0.006(2) 0.013(2)
N4 0.042(4) 0.046(4) 0.034(3) -0.003(3) -0.006(3) -0.016(3)
N5 0.174(12) 0.034(5) 0.039(5) 0.007(4) -0.014(6) -0.059(6)
N6 0.080(6) 0.021(4) 0.085(7) 0.020(4) -0.053(5) -0.007(4)
C83 0.053(5) 0.038(5) 0.050(5) 0.008(4) 0.001(4) -0.008(4)
C84 0.073(7) 0.048(6) 0.063(7) 0.013(5) -0.013(6) -0.027(5)
C85 0.079(9) 0.057(7) 0.103(11) -0.004(7) 0.008(8) -0.015(6)
C86 0.113(11) 0.060(8) 0.061(7) -0.006(6) 0.009(7) -0.014(7)
C87 0.097(9) 0.061(7) 0.055(6) 0.006(5) 0.000(6) -0.018(6)
C88 0.058(6) 0.039(5) 0.041(5) 0.007(4) -0.005(4) -0.019(4)
C89 0.064(6) 0.034(4) 0.040(5) 0.006(4) 0.001(4) -0.013(4)
C90 0.055(6) 0.072(7) 0.057(6) 0.018(5) 0.001(5) 0.002(5)
C91 0.071(7) 0.075(7) 0.042(5) 0.010(5) 0.008(5) -0.006(6)
C92 0.101(9) 0.045(6) 0.051(6) 0.001(5) 0.021(6) -0.021(6)
C93 0.060(7) 0.064(7) 0.058(6) 0.008(5) -0.006(5) -0.001(5)
C94 0.064(6) 0.038(5) 0.043(5) 0.011(4) -0.009(4) -0.011(4)
C95 0.058(6) 0.043(5) 0.040(5) 0.014(4) -0.009(4) -0.006(4)
C96 0.056(6) 0.052(6) 0.086(8) -0.017(6) -0.006(6) -0.009(5)
C97 0.046(6) 0.066(7) 0.086(8) 0.001(6) -0.017(5) -0.002(5)
C98 0.047(6) 0.105(11) 0.067(7) 0.013(7) 0.014(5) 0.015(6)
C99 0.071(8) 0.090(9) 0.064(7) -0.036(7) 0.017(6) -0.019(7)
C100 0.064(6) 0.068(7) 0.047(5) -0.028(5) 0.018(5) -0.035(5)
C101 0.057(6) 0.033(5) 0.064(6) -0.005(4) -0.017(5) -0.020(4)
C102 0.040(5) 0.040(4) 0.037(4) 0.004(4) -0.003(3) -0.006(4)
C103 0.041(5) 0.045(5) 0.035(4) 0.002(4) 0.001(3) -0.017(4)
C104 0.038(4) 0.036(4) 0.040(4) -0.005(3) 0.007(3) -0.005(3)
C105 0.032(4) 0.034(4) 0.036(4) -0.003(3) 0.001(3) -0.006(3)
C106 0.046(5) 0.054(6) 0.044(5) -0.015(4) 0.009(4) -0.004(4)
C107 0.040(5) 0.044(5) 0.041(5) -0.009(4) -0.013(4) 0.000(4)
C108 0.038(4) 0.038(4) 0.038(4) 0.000(3) 0.007(3) -0.007(3)
C109 0.086(8) 0.039(5) 0.079(8) -0.003(5) -0.022(6) -0.015(5)
C110 0.073(7) 0.047(6) 0.055(6) 0.006(5) -0.014(5) -0.003(5)
C111 0.091(9) 0.054(6) 0.062(7) 0.010(5) -0.041(6) -0.003(6)
C112 0.087(8) 0.037(5) 0.072(7) 0.009(5) -0.035(6) -0.016(5)
C113 0.048(5) 0.043(5) 0.058(6) -0.018(4) -0.017(4) 0.003(4)
C114 0.070(6) 0.044(5) 0.037(5) 0.002(4) -0.010(4) 0.000(5)
C115 0.080(8) 0.056(6) 0.040(5) 0.009(5) -0.014(5) 0.004(5)
C116 0.056(6) 0.073(7) 0.042(5) -0.010(5) -0.010(4) 0.010(5)
C117 0.045(5) 0.057(7) 0.048(5) -0.001(4) -0.011(4) 0.000(4)
C118 0.039(5) 0.063(7) 0.084(8) -0.011(6) -0.005(5) 0.003(5)
C119 0.045(5) 0.080(8) 0.059(6) -0.025(6) -0.012(5) 0.010(5)
C120 0.049(6) 0.057(6) 0.055(6) 0.006(5) 0.017(5) 0.019(5)
C121 0.054(6) 0.050(6) 0.046(5) 0.012(4) 0.014(4) 0.014(5)
C122 0.047(6) 0.063(7) 0.055(6) 0.006(5) 0.004(4) 0.000(5)
C123 0.047(6) 0.063(7) 0.092(8) -0.034(7) -0.023(5) -0.004(6)
C124 0.069(8) 0.114(12) 0.085(9) -0.043(9) -0.033(7) 0.015(8)
C125 0.123(15) 0.102(13) 0.102(12) -0.033(10) -0.075(11) 0.026(11)
C126 0.075(11) 0.111(15) 0.18(2) -0.025(14) -0.044(12) -0.023(10)
C127 0.062(9) 0.125(14) 0.128(14) 0.004(11) -0.030(9) -0.039(9)
C128 0.067(8) 0.097(11) 0.099(10) -0.007(8) -0.022(7) -0.018(8)
C129 0.078(8) 0.069(7) 0.033(5) 0.001(5) -0.004(5) 0.009(6)
C130 0.084(10) 0.104(12) 0.090(10) 0.024(9) 0.000(8) 0.012(9)
C131 0.108(13) 0.138(17) 0.156(18) 0.093(15) -0.012(12) -0.028(13)
C132 0.20(2) 0.072(10) 0.052(8) 0.022(7) 0.001(10) -0.022(12)
C133 0.22(2) 0.082(10) 0.060(8) 0.019(7) -0.003(11) 0.080(13)
C134 0.111(11) 0.108(11) 0.059(7) 0.027(7) 0.001(7) 0.059(9)
C135 0.156(16) 0.043(7) 0.082(9) 0.016(6) -0.005(9) 0.014(8)
C136 0.160(14) 0.113(10) 0.029(5) -0.046(7) 0.052(7) -0.123(11)
C137 0.087(11) 0.18(2) 0.069(9) -0.062(12) 0.031(8) -0.090(13)
C138 0.072(11) 0.49(6) 0.047(8) -0.045(18) 0.026(8) -0.06(2)
C139 0.040(9) 0.69(8) 0.112(16) -0.24(3) 0.013(9) -0.003(19)
C140 0.038(7) 0.38(4) 0.110(13) -0.154(19) -0.031(8) 0.066(13)
C141 0.040(7) 0.19(2) 0.118(14) -0.092(15) 0.023(8) 0.002(10)
C142 0.031(5) 0.101(9) 0.054(6) -0.047(6) 0.012(4) -0.025(5)
C143 0.045(7) 0.070(9) 0.31(3) -0.043(13) -0.083(12) 0.045(7)
O11 0.042(8) 0.057(9) 0.103(12) 0.004(8) 0.026(8) -0.001(7)
C144 0.030(9) 0.065(13) 0.11(2) 0.032(13) 0.015(10) 0.014(8)
C145 0.085(17) 0.037(10) 0.13(2) 0.013(12) 0.056(16) 0.026(11)
O11' 0.014(6) 0.025(6) 0.079(10) 0.005(6) 0.006(5) 0.012(4)
C244 0.018(8) 0.020(7) 0.057(11) 0.017(7) 0.002(8) -0.001(6)
C245 0.043(11) 0.018(8) 0.076(14) -0.003(9) -0.014(10) 0.008(8)
C146 0.038(5) 0.023(4) 0.105(9) -0.004(5) 0.002(5) -0.008(4)
C147 0.060(6) 0.040(5) 0.062(6) -0.003(5) 0.012(5) -0.005(4)
C148 0.076(8) 0.045(6) 0.105(10) 0.002(6) 0.028(7) 0.012(6)
C149 0.112(11) 0.062(7) 0.047(6) 0.005(5) -0.007(7) 0.007(7)
C150 0.107(11) 0.048(6) 0.063(7) 0.001(5) -0.010(7) 0.001(7)
C151 0.067(6) 0.037(5) 0.046(5) 0.009(4) -0.008(4) 0.000(4)
C152 0.045(5) 0.033(4) 0.059(6) 0.005(4) -0.001(4) -0.005(4)
C153 0.038(5) 0.055(5) 0.044(5) 0.014(4) 0.008(4) -0.018(4)
C154 0.053(6) 0.070(7) 0.078(7) -0.031(6) 0.029(5) -0.035(5)
C155 0.153(13) 0.084(9) 0.048(6) -0.023(6) 0.065(8) -0.068(9)
C156 0.159(15) 0.149(14) 0.031(5) -0.008(7) 0.049(7) -0.096(12)
C157 0.074(8) 0.045(6) 0.143(13) -0.034(7) 0.069(9) -0.027(6)
C158 0.19(2) 0.070(10) 0.27(3) -0.044(13) 0.20(2) -0.006(11)
C159 0.15(2) 0.095(15) 0.60(7) -0.10(3) 0.22(3) 0.033(14)
C160 0.066(11) 0.051(9) 0.70(7) 0.02(2) 0.15(2) 0.020(8)
C161 0.036(5) 0.030(5) 0.197(16) -0.013(7) 0.021(7) 0.010(4)
C162 0.047(5) 0.044(5) 0.068(6) -0.035(5) 0.028(4) 0.002(4)
C163 0.066(8) 0.018(5) 0.25(2) 0.005(8) -0.079(12) 0.012(5)
C164 0.086(11) 0.135(14) 0.38(3) 0.21(2) -0.139(16) -0.092(11)
Cl1 0.101(2) 0.0553(18) 0.0509(15) -0.0178(13) 0.0399(15) -0.0289(16)
Cl2 0.158(4) 0.058(2) 0.185(5) 0.041(3) -0.125(4) -0.054(3)
Cl3 0.0559(16) 0.079(3) 0.108(3) 0.036(2) -0.0067(16) 0.0135(15)
Cl4 0.0410(11) 0.0422(13) 0.0530(13) -0.0130(11) 0.0078(10) -0.0039(9)
Cl5 0.085(2) 0.145(4) 0.0395(15) -0.0004(19) 0.0101(15) -0.052(2)
Cl6 0.114(3) 0.150(5) 0.080(3) -0.031(3) -0.018(2) 0.087(3)
O17 0.277(18) 0.060(7) 0.142(11) 0.018(7) 0.136(12) -0.004(9)
O18 0.097(7) 0.135(10) 0.056(5) -0.035(6) 0.041(5) 0.016(6)
O19 0.104(7) 0.073(7) 0.090(7) -0.037(6) 0.054(6) -0.040(6)
O20 0.118(8) 0.097(8) 0.054(5) -0.039(5) 0.024(5) -0.012(6)
O21 0.33(3) 0.095(12) 0.180(17) 0.027(11) -0.148(17) -0.084(14)
O22 0.143(12) 0.117(12) 0.229(18) 0.032(12) -0.102(12) -0.057(10)
O23 0.161(11) 0.057(6) 0.131(10) 0.026(7) -0.062(9) -0.046(7)
O24 0.125(13) 0.25(2) 0.25(2) 0.13(2) -0.054(13) -0.089(14)
O25 0.109(8) 0.058(7) 0.149(11) -0.005(7) -0.055(7) 0.001(6)
O26 0.044(5) 0.156(13) 0.198(14) 0.090(11) 0.006(7) 0.004(6)
O27 0.091(7) 0.124(11) 0.134(10) 0.052(9) -0.028(7) 0.031(8)
O28 0.085(7) 0.086(8) 0.101(8) 0.021(6) -0.009(6) 0.037(6)
O29 0.123(8) 0.166(12) 0.062(6) -0.038(6) 0.064(6) -0.082(8)
O30 0.042(4) 0.088(7) 0.106(7) -0.033(6) -0.028(4) 0.017(4)
O31 0.104(7) 0.044(5) 0.086(7) -0.012(5) -0.003(5) 0.009(5)
O32 0.054(4) 0.078(6) 0.073(6) -0.047(5) 0.006(4) 0.009(4)
O33 0.101(8) 0.116(10) 0.113(9) 0.023(8) 0.038(7) -0.023(7)
O34 0.077(6) 0.150(12) 0.078(7) 0.024(7) 0.021(5) -0.036(7)
O35 0.119(9) 0.240(19) 0.043(5) -0.033(8) -0.004(6) -0.033(11)
O36 0.107(8) 0.153(12) 0.059(6) 0.004(7) 0.032(6) -0.029(8)
O37 0.188(15) 0.195(18) 0.179(16) -0.096(14) -0.067(12) 0.144(14)
O38 0.152(13) 0.178(17) 0.151(13) 0.038(12) 0.071(11) 0.083(12)
O39 0.176(14) 0.203(18) 0.085(9) -0.004(10) -0.008(9) 0.127(14)
O40 0.143(11) 0.218(18) 0.077(7) -0.064(9) -0.050(7) 0.099(12)
O41 0.117(11) 0.215(18) 0.118(10) -0.024(11) -0.014(9) 0.058(12)
O42 0.48(5) 0.17(2) 1.23(12) 0.33(5) 0.67(7) 0.20(3)
O43 0.79(8) 0.46(6) 0.092(14) 0.13(3) -0.15(3) -0.15(6)
O44 0.154(16) 0.22(2) 0.154(14) 0.043(14) -0.041(11) 0.041(15)
O45 0.70(8) 0.21(3) 0.43(5) -0.05(3) -0.40(6) -0.07(4)
C165 0.103(10) 0.088(9) 0.037(5) 0.021(5) -0.001(6) -0.028(7)
C166 0.12(2) 0.32(6) 0.38(6) -0.09(5) -0.07(3) 0.14(3)
C167 0.24(3) 0.27(4) 0.088(13) -0.025(17) 0.026(15) 0.18(3)
C168 0.105(17) 0.14(2) 0.64(9) -0.01(3) 0.19(3) 0.039(16)
C169 0.059(7) 0.055(7) 0.086(9) -0.004(6) 0.034(6) -0.005(5)
O1W 0.139(17) 0.15(2) 1.04(10) -0.16(4) 0.18(4) -0.050(15)
O2W 0.24(2) 0.136(14) 0.42(3) -0.13(2) -0.22(2) 0.113(15)
O3W 0.34(3) 0.161(18) 0.50(4) -0.12(2) 0.35(3) -0.11(2)

loop_
_atom_type_symbol
_atom_type_description
_atom_type_scat_dispersion_real
_atom_type_scat_dispersion_imag
_atom_type_scat_source
C C 0.0033 0.0016 'International Tables Vol C Tables 4.2.6.8 and 6.1.1.4'
H H 0.0000 0.0000 'International Tables Vol C Tables 4.2.6.8 and 6.1.1.4'
N N 0.0061 0.0033 'International Tables Vol C Tables 4.2.6.8 and 6.1.1.4'
O O 0.0106 0.0060 'International Tables Vol C Tables 4.2.6.8 and 6.1.1.4'
P P 0.1023 0.0942 'International Tables Vol C Tables 4.2.6.8 and 6.1.1.4'
Cl Cl 0.1484 0.1585 'International Tables Vol C Tables 4.2.6.8 and 6.1.1.4'
Ni Ni 0.3393 1.1124 'International Tables Vol C Tables 4.2.6.8 and 6.1.1.4'

loop_
_geom_angle_atom_site_label_1
_geom_angle_atom_site_label_2
_geom_angle_atom_site_label_3
_geom_angle
N2 Ni1 O1 93.3(9)
N2 Ni1 N3 84.4(9)
O1 Ni1 N3 170.0(6)
N2 Ni1 O8 169.4(12)
O1 Ni1 O8 94.2(7)
N3 Ni1 O8 89.5(7)
N2 Ni1 C81 102.3(11)
O1 Ni1 C81 163.2(8)
N3 Ni1 C81 18.2(8)
O8 Ni1 C81 71.3(10)
C60 O1 Ni1 141.9(9)
C75 O8 Ni1 126.3(15)
C54 N2 C53 113(2)
C54 N2 Ni1 122.3(16)
C53 N2 Ni1 121.4(15)
C81 N3 C82 126.7(18)
C81 N3 Ni1 124.7(19)
C82 N3 Ni1 108.6(6)
N2' Ni1' N3' 58.8(13)
N2' Ni1' O1' 122.1(13)
N3' Ni1' O1' 178.6(8)
N2' Ni1' O8' 139.8(14)
N3' Ni1' O8' 90.3(7)
O1' Ni1' O8' 89.4(6)
N2' Ni1' C60 95.9(13)
N3' Ni1' C60 154.2(7)
O1' Ni1' C60 26.4(5)
O8' Ni1' C60 114.5(5)
C60 O1' Ni1' 104.6(13)
C60 O1' C59 42.0(8)
Ni1' O1' C59 146.5(9)
C75 O8' Ni1' 144.6(9)
N3' N2' Ni1' 61.1(8)
C82 N3' N2' 108.0(14)
C82 N3' Ni1' 164.4(14)
N2' N3' Ni1' 60.1(8)
N2 C54 C55 131.7(15)
N3 C81 C80 136(2)
N3 C81 Ni1 37.1(13)
C80 C81 Ni1 98.8(13)
C13 P1 C7 110.4(5)
C13 P1 C19 111.5(5)
C7 P1 C19 111.4(4)
C13 P1 C6 109.9(5)
C7 P1 C6 109.7(5)
C19 P1 C6 103.8(4)
C35 P2 C47 112.9(5)
C35 P2 C34 110.3(4)
C47 P2 C34 106.6(4)
C35 P2 C41 108.9(4)
C47 P2 C41 108.4(4)
C34 P2 C41 109.7(4)
C61 O2 C59 123.4(9)
C63 O3 C62 114.4(15)
C62 O3' C63 107(2)
C65 O4 C64 121.9(12)
C70 O5 C71 118.1(12)
C72 O6 C73 111.0(10)
C74 O7 C76 118.8(9)
C26 N1 C27 110.2(6)
C6 C1 C2 117.5(13)
C3 C2 C1 122.9(14)
C2 C3 C4 120.9(12)
C3 C4 C5 121.7(13)
C4 C5 C6 116.0(13)
C1 C6 C5 120.7(10)
C1 C6 P1 120.2(9)
C5 C6 P1 119.2(8)
C12 C7 C8 116.7(10)
C12 C7 P1 121.8(8)
C8 C7 P1 121.5(7)
C9 C8 C7 119.3(10)
C8 C9 C10 123.9(10)
C11 C10 C9 115.8(11)
C10 C11 C12 124.7(12)
C11 C12 C7 119.4(12)
C14 C13 C18 117.9(9)
C14 C13 P1 121.3(8)
C18 C13 P1 120.5(7)
C13 C14 C15 122.3(10)
C16 C15 C14 119.6(11)
C15 C16 C17 117.7(11)
C18 C17 C16 123.0(11)
C17 C18 C13 119.2(10)
C20 C19 P1 117.8(7)
C21 C20 C25 117.5(8)
C21 C20 C19 121.3(9)
C25 C20 C19 121.3(7)
C20 C21 C22 119.8(9)
C23 C22 C21 121.3(8)
C24 C23 C22 117.0(8)
C24 C23 C26 123.1(10)
C22 C23 C26 119.7(8)
C25 C24 C23 122.5(10)
C24 C25 C20 121.8(8)
N1 C26 C23 112.0(7)
N1 C27 C28 112.0(6)
C29 C28 C33 118.3(8)
C29 C28 C27 125.1(7)
C33 C28 C27 116.5(7)
C30 C29 C28 122.6(7)
C29 C30 C31 118.5(8)
C32 C31 C30 119.0(9)
C32 C31 C34 123.6(8)
C30 C31 C34 117.4(9)
C31 C32 C33 121.9(9)
C32 C33 C28 119.6(9)
C31 C34 P2 114.7(6)
C40 C35 C36 119.9(10)
C40 C35 P2 119.2(7)
C36 C35 P2 120.7(9)
C37 C36 C35 122.5(10)
C36 C37 C38 115.9(11)
C39 C38 C37 121.7(11)
C38 C39 C40 119.4(11)
C35 C40 C39 120.6(10)
C42 C41 C46 119.0(7)
C42 C41 P2 122.4(6)
C46 C41 P2 118.5(6)
C43 C42 C41 120.9(7)
C42 C43 C44 119.8(7)
C43 C44 C45 119.6(7)
C46 C45 C44 121.0(7)
C45 C46 C41 119.4(7)
C48 C47 C52 118.5(10)
C48 C47 P2 122.3(8)
C52 C47 P2 118.7(7)
C47 C48 C49 123.5(11)
C48 C49 C50 117.5(12)
C51 C50 C49 117.9(13)
C50 C51 C52 126.0(14)
C51 C52 C47 115.4(11)
C82 C53 N2 108.1(11)
C56 C55 C60 127.5(18)
C56 C55 C54 126.2(13)
C60 C55 C54 106.3(13)
C57 C56 C55 119.9(17)
C56 C57 C58 113.2(16)
C59 C58 C57 128.7(17)
C60 C59 C58 116.2(15)
C60 C59 O2 121.6(9)
C58 C59 O2 122.2(15)
C60 C59 O1' 33.9(6)
C58 C59 O1' 149.7(15)
O2 C59 O1' 87.8(7)
O1' C60 C59 104.1(11)
O1' C60 C55 140.8(19)
C59 C60 C55 114.6(16)
O1' C60 O1 24.7(9)
C59 C60 O1 126.1(9)
C55 C60 O1 119.2(15)
O1' C60 Ni1' 49.0(10)
C59 C60 Ni1' 152.9(8)
C55 C60 Ni1' 92.5(12)
O1 C60 Ni1' 27.2(6)
O2 C61 C62 117.3(16)
O3' C62 C61 111.4(13)
O3' C62 O3 43.2(13)
C61 C62 O3 104.2(13)
C64 C63 O3 113(2)
C64 C63 O3' 77(2)
O3 C63 O3' 37.6(9)
C63 C64 O4 109.9(18)
C70 C65 O4 119.5(14)
C70 C65 C66 123.9(15)
O4 C65 C66 116.2(15)
C67 C66 C65 115(2)
C66 C67 C68 125(2)
C69 C68 C67 115.6(19)
C70 C69 C68 124.8(19)
C65 C70 C69 114.9(15)
C65 C70 O5 116.2(12)
C69 C70 O5 128.1(15)
O5 C71 C72 112.4(13)
O6 C72 C71 110.9(11)
O6 C73 C74 111.5(9)
O7 C74 C73 110.8(11)
O8 C75 C76 111.3(12)
O8 C75 C80 126.6(13)
C76 C75 C80 121.0(7)
O8 C75 O8' 11.0(9)
C76 C75 O8' 120.6(8)
C80 C75 O8' 118.2(9)
C75 C76 C77 119.7(7)
C75 C76 O7 119.9(9)
C77 C76 O7 120.4(10)
C78 C77 C76 120.6(8)
C79 C78 C77 120.6(7)
C78 C79 C80 121.2(6)
C75 C80 C81 116.8(14)
C75 C80 C79 116.1(6)
C81 C80 C79 127.1(12)
C53 C82 N3' 69.6(10)
C53 C82 N3 111.0(8)
N3' C82 N3 45.9(9)
N6 Ni2 O9 176.1(3)
N6 Ni2 O16 96.3(4)
O9 Ni2 O16 85.9(2)
N6 Ni2 N5 88.5(6)
O9 Ni2 N5 89.4(5)
O16 Ni2 N5 175.0(4)
C89 P3 C95 110.0(5)
C89 P3 C88 110.2(4)
C95 P3 C88 107.8(4)
C89 P3 C101 105.9(4)
C95 P3 C101 110.8(5)
C88 P3 C101 112.2(5)
C129 P4 C123 108.5(6)
C129 P4 C117 109.0(6)
C123 P4 C117 108.8(5)
C129 P4 C116 113.1(6)
C123 P4 C116 106.5(6)
C117 P4 C116 110.8(5)
C142 O9 Ni2 125.9(7)
C141 O10 C143 123.3(13)
C147 O12 C146 114.9(8)
C152 O13 C153 114.9(7)
C155 O14 C154 109.4(7)
C157 O15 C156 120.8(11)
C162 O16 Ni2 126.3(5)
C109 N4 C108 112.9(7)
C136 N5 C135 111.6(13)
C136 N5 Ni2 129.9(10)
C135 N5 Ni2 118.0(12)
C163 N6 C164 129.8(12)
C163 N6 Ni2 125.4(8)
C164 N6 Ni2 104.8(11)
C84 C83 C88 119.9(10)
C85 C84 C83 118.5(11)
C84 C85 C86 121.9(13)
C87 C86 C85 121.2(13)
C86 C87 C88 118.2(11)
C83 C88 C87 120.1(10)
C83 C88 P3 118.5(8)
C87 C88 P3 121.4(8)
C94 C89 C90 120.1(9)
C94 C89 P3 121.9(8)
C90 C89 P3 117.4(8)
C91 C90 C89 118.4(10)
C90 C91 C92 121.2(10)
C93 C92 C91 118.8(10)
C94 C93 C92 119.9(11)
C89 C94 C93 121.1(10)
C96 C95 C100 122.3(10)
C96 C95 P3 119.0(9)
C100 C95 P3 118.3(7)
C95 C96 C97 119.5(11)
C98 C97 C96 117.7(11)
C97 C98 C99 124.6(11)
C100 C99 C98 115.5(11)
C95 C100 C99 120.1(9)
C102 C101 P3 116.9(6)
C103 C102 C107 120.0(8)
C103 C102 C101 118.0(8)
C107 C102 C101 122.0(9)
C102 C103 C104 119.7(8)
C105 C104 C103 120.2(8)
C104 C105 C106 117.7(8)
C104 C105 C108 119.9(8)
C106 C105 C108 122.4(8)
C107 C106 C105 122.6(9)
C106 C107 C102 119.6(9)
C105 C108 N4 112.6(7)
N4 C109 C110 115.0(8)
C115 C110 C111 117.8(10)
C115 C110 C109 118.6(10)
C111 C110 C109 123.6(10)
C112 C111 C110 118.7(10)
C113 C112 C111 123.5(10)
C112 C113 C114 119.6(9)
C112 C113 C116 120.2(10)
C114 C113 C116 120.1(9)
C115 C114 C113 117.2(9)
C110 C115 C114 122.8(11)
C113 C116 P4 115.5(8)
C122 C117 C118 120.4(10)
C122 C117 P4 122.5(8)
C118 C117 P4 117.1(8)
C119 C118 C117 118.6(11)
C118 C119 C120 118.8(10)
C121 C120 C119 121.4(10)
C120 C121 C122 122.9(10)
C117 C122 C121 117.9(10)
C128 C123 C124 120.8(12)
C128 C123 P4 122.9(11)
C124 C123 P4 116.2(11)
C125 C124 C123 111.2(17)
C126 C125 C124 129.4(19)
C125 C126 C127 120.9(16)
C126 C127 C128 112.3(16)
C123 C128 C127 125.2(15)
C134 C129 C130 120.2(13)
C134 C129 P4 117.8(10)
C130 C129 P4 122.1(10)
C129 C130 C131 120.7(15)
C132 C131 C130 119.3(18)
C131 C132 C133 120.2(13)
C132 C133 C134 117.1(14)
C129 C134 C133 121.3(15)
N5 C135 C164 102.3(13)
N5 C136 C137 126.1(10)
C142 C137 C138 128.1(19)
C142 C137 C136 117.4(13)
C138 C137 C136 114.4(16)
C139 C138 C137 119.0(18)
C138 C139 C140 118.1(16)
C139 C140 C141 118.7(17)
C140 C141 C142 128.3(18)
C140 C141 O10 120.1(17)
C142 C141 O10 111.6(9)
C137 C142 C141 107.7(14)
C137 C142 O9 130.5(13)
C141 C142 O9 121.7(10)
C244 C143 O10 119.6(12)
C244 C143 C144 44.4(13)
O10 C143 C144 97.1(14)
C144 O11 C145 109.7(18)
O11 C144 C143 94(2)
O11 C145 C146 111.9(17)
C245 O11' C244 116.1(16)
O11' C244 C143 120.1(19)
C146 C245 O11' 116.5(15)
C245 C146 O12 104.0(12)
C245 C146 C145 81.5(17)
O12 C146 C145 122.8(11)
C148 C147 O12 128.2(11)
C148 C147 C152 116.8(11)
O12 C147 C152 114.9(9)
C147 C148 C149 122.5(12)
C150 C149 C148 118.9(12)
C149 C150 C151 121.7(12)
C152 C151 C150 118.7(11)
C151 C152 O13 124.8(9)
C151 C152 C147 121.3(10)
O13 C152 C147 113.3(8)
O13 C153 C154 107.5(8)
O14 C154 C153 108.8(8)
O14 C155 C156 107.1(9)
O15 C156 C155 112.9(11)
C162 C157 C158 118.8(12)
C162 C157 O15 113.7(8)
C158 C157 O15 127.4(11)
C159 C158 C157 124.1(15)
C160 C159 C158 119.1(15)
C159 C160 C161 116.5(16)
C162 C161 C160 125.6(13)
C162 C161 C163 121.4(10)
C160 C161 C163 112.7(13)
C157 C162 C161 115.5(10)
C157 C162 O16 119.3(8)
C161 C162 O16 125.2(9)
N6 C163 C161 124.1(8)
C135 C164 N6 114.4(10)
O19 Cl1 O17 109.5(10)
O19 Cl1 O18 109.8(7)
O17 Cl1 O18 105.8(7)
O19 Cl1 O20 109.4(6)
O17 Cl1 O20 113.0(9)
O18 Cl1 O20 109.3(7)
O23 Cl2 O22 111.4(9)
O23 Cl2 O21 106.9(9)
O22 Cl2 O21 110.4(13)
O23 Cl2 O24 111.0(11)
O22 Cl2 O24 111.2(12)
O21 Cl2 O24 105.7(14)
O26 Cl3 O27 111.2(8)
O26 Cl3 O28 110.8(7)
O27 Cl3 O28 111.1(8)
O26 Cl3 O25 111.9(10)
O27 Cl3 O25 104.4(8)
O28 Cl3 O25 107.1(7)
O31 Cl4 O30 109.1(7)
O31 Cl4 O32 111.8(6)
O30 Cl4 O32 110.8(5)
O31 Cl4 O29 108.4(8)
O30 Cl4 O29 109.2(7)
O32 Cl4 O29 107.5(6)
O33 Cl5 O35 109.3(9)
O33 Cl5 O34 113.7(9)
O35 Cl5 O34 110.8(8)
O33 Cl5 O36 110.1(8)
O35 Cl5 O36 104.7(10)
O34 Cl5 O36 107.9(6)
O38 Cl6 O40 110.8(11)
O38 Cl6 O39 107.8(10)
O40 Cl6 O39 109.2(13)
O38 Cl6 O37 112.7(14)
O40 Cl6 O37 105.6(9)
O39 Cl6 O37 110.7(10)

loop_
_geom_bond_atom_site_label_1
_geom_bond_atom_site_label_2
_geom_bond_distance
Ni1 N2 1.73(2)
Ni1 O1 1.853(13)
Ni1 N3 1.858(8)
Ni1 O8 1.882(8)
Ni1 C81 2.53(3)
O1 C60 1.56(2)
O8 C75 1.105(19)
N2 C54 1.39(3)
N2 C53 1.45(3)
N3 C81 0.96(4)
N3 C82 1.592(16)
Ni1' N2' 1.823(10)
Ni1' N3' 1.839(9)
Ni1' O1' 1.857(9)
Ni1' O8' 1.873(9)
Ni1' C60 2.38(2)
O1' C60 1.094(18)
O1' C59 1.900(18)
O8' C75 1.788(16)
N2' N3' 1.80(4)
N3' C82 1.400(12)
C54 C55 1.92(3)
C81 C80 1.36(3)
P1 C13 1.754(11)
P1 C7 1.758(10)
P1 C19 1.768(9)
P1 C6 1.801(9)
P2 C35 1.797(10)
P2 C47 1.796(10)
P2 C34 1.839(9)
P2 C41 1.865(8)
O2 C61 1.347(19)
O2 C59 1.533(15)
O3 C63 1.44(2)
O3 C62 1.64(3)
O3' C62 1.35(2)
O3' C63 1.86(3)
O4 C65 1.402(16)
O4 C64 1.59(2)
O5 C70 1.354(15)
O5 C71 1.413(19)
O6 C72 1.371(15)
O6 C73 1.401(15)
O7 C74 1.397(16)
O7 C76 1.419(12)
N1 C26 1.469(11)
N1 C27 1.508(8)
C1 C6 1.375(15)
C1 C2 1.420(15)
C2 C3 1.28(2)
C3 C4 1.36(2)
C4 C5 1.409(17)
C5 C6 1.421(17)
C7 C12 1.439(16)
C7 C8 1.431(14)
C8 C9 1.332(15)
C9 C10 1.432(17)
C10 C11 1.325(16)
C11 C12 1.366(17)
C13 C14 1.378(13)
C13 C18 1.428(14)
C14 C15 1.417(15)
C15 C16 1.382(18)
C16 C17 1.413(16)
C17 C18 1.371(15)
C19 C20 1.524(11)
C20 C21 1.379(11)
C20 C25 1.415(14)
C21 C22 1.411(12)
C22 C23 1.391(13)
C23 C24 1.384(13)
C23 C26 1.509(12)
C24 C25 1.331(14)
C27 C28 1.513(11)
C28 C29 1.374(12)
C28 C33 1.414(12)
C29 C30 1.373(12)
C30 C31 1.443(11)
C31 C32 1.350(15)
C31 C34 1.518(13)
C32 C33 1.391(14)
C35 C40 1.366(14)
C35 C36 1.375(14)
C36 C37 1.370(16)
C37 C38 1.446(16)
C38 C39 1.352(16)
C39 C40 1.386(14)
C41 C42 1.301(9)
C41 C46 1.302(9)
C42 C43 1.279(9)
C43 C44 1.286(10)
C44 C45 1.290(10)
C45 C46 1.283(10)
C47 C48 1.367(12)
C47 C52 1.438(15)
C48 C49 1.383(16)
C49 C50 1.42(2)
C50 C51 1.34(2)
C51 C52 1.382(18)
C53 C82 1.298(15)
C55 C56 1.291(11)
C55 C60 1.349(10)
C56 C57 1.286(12)
C57 C58 1.340(11)
C58 C59 1.335(10)
C59 C60 1.311(11)
C61 C62 1.45(2)
C63 C64 1.31(3)
C65 C70 1.31(2)
C65 C66 1.44(2)
C66 C67 1.26(3)
C67 C68 1.37(3)
C68 C69 1.34(3)
C69 C70 1.339(19)
C71 C72 1.51(2)
C73 C74 1.459(16)
C75 C76 1.304(11)
C75 C80 1.333(10)
C76 C77 1.318(10)
C77 C78 1.306(10)
C78 C79 1.257(10)
C79 C80 1.3807
Ni2 N6 1.811(9)
Ni2 O9 1.863(6)
Ni2 O16 1.872(5)
Ni2 N5 1.878(10)
P3 C89 1.780(9)
P3 C95 1.804(11)
P3 C88 1.810(10)
P3 C101 1.870(9)
P4 C129 1.723(12)
P4 C123 1.785(10)
P4 C117 1.792(10)
P4 C116 1.807(10)
O9 C142 1.360(10)
O10 C141 1.36(2)
O10 C143 1.570(16)
O12 C147 1.389(13)
O12 C146 1.429(11)
O13 C152 1.374(11)
O13 C153 1.466(11)
O14 C155 1.434(12)
O14 C154 1.450(12)
O15 C157 1.372(15)
O15 C156 1.435(13)
O16 C162 1.353(9)
N4 C109 1.478(13)
N4 C108 1.521(10)
N5 C136 1.30(2)
N5 C135 1.385(15)
N6 C163 1.34(2)
N6 C164 1.62(2)
C83 C84 1.394(16)
C83 C88 1.387(13)
C84 C85 1.322(18)
C85 C86 1.385(19)
C86 C87 1.343(18)
C87 C88 1.388(15)
C89 C94 1.358(14)
C89 C90 1.424(14)
C90 C91 1.381(15)
C91 C92 1.413(17)
C92 C93 1.393(16)
C93 C94 1.396(14)
C95 C96 1.365(14)
C95 C100 1.370(15)
C96 C97 1.450(16)
C97 C98 1.293(18)
C98 C99 1.468(19)
C99 C100 1.400(16)
C101 C102 1.495(13)
C102 C103 1.379(13)
C102 C107 1.393(13)
C103 C104 1.410(12)
C104 C105 1.369(11)
C105 C106 1.421(13)
C105 C108 1.482(12)
C106 C107 1.329(14)
C109 C110 1.482(15)
C110 C115 1.358(14)
C110 C111 1.420(15)
C111 C112 1.379(14)
C112 C113 1.318(14)
C113 C114 1.422(14)
C113 C116 1.526(13)
C114 C115 1.406(14)
C117 C122 1.350(15)
C117 C118 1.446(14)
C118 C119 1.364(15)
C119 C120 1.417(16)
C120 C121 1.278(15)
C121 C122 1.409(14)
C123 C128 1.30(2)
C123 C124 1.429(19)
C124 C125 1.41(2)
C125 C126 1.23(3)
C126 C127 1.42(3)
C127 C128 1.43(2)
C129 C134 1.417(17)
C129 C130 1.423(19)
C130 C131 1.45(2)
C131 C132 1.42(3)
C132 C133 1.49(3)
C133 C134 1.47(2)
C135 C164 1.45(3)
C136 C137 1.39(2)
C137 C142 1.306(11)
C137 C138 1.321(11)
C138 C139 1.295(12)
C139 C140 1.295(12)
C140 C141 1.311(11)
C141 C142 1.328(12)
C143 C244 1.56(3)
C143 C144 1.64(3)
O11 C144 1.38(3)
O11 C145 1.43(3)
C145 C146 1.45(3)
O11' C245 1.48(2)
O11' C244 1.43(3)
C245 C146 1.40(2)
C147 C148 1.358(17)
C147 C152 1.429(14)
C148 C149 1.399(19)
C149 C150 1.350(19)
C150 C151 1.389(16)
C151 C152 1.367(13)
C153 C154 1.482(14)
C155 C156 1.570(17)
C157 C162 1.330(10)
C157 C158 1.334(10)
C158 C159 1.308(11)
C159 C160 1.306(12)
C160 C161 1.346(11)
C161 C162 1.334(10)
C161 C163 1.51(2)
Cl1 O19 1.378(9)
Cl1 O17 1.414(15)
Cl1 O18 1.434(8)
Cl1 O20 1.434(10)
Cl2 O23 1.402(12)
Cl2 O22 1.437(14)
Cl2 O21 1.441(18)
Cl2 O24 1.52(2)
Cl3 O26 1.432(12)
Cl3 O27 1.443(12)
Cl3 O28 1.446(10)
Cl3 O25 1.461(12)
Cl4 O31 1.377(10)
Cl4 O30 1.393(8)
Cl4 O32 1.435(8)
Cl4 O29 1.448(8)
Cl5 O33 1.374(13)
Cl5 O35 1.422(13)
Cl5 O34 1.463(10)
Cl5 O36 1.550(15)
Cl6 O38 1.374(15)
Cl6 O40 1.384(15)
Cl6 O39 1.437(16)
Cl6 O37 1.437(14)
O41 C165 1.758(19)
O42 C167 1.38(3)
O43 C168 1.42(5)
O44 C166 1.46(4)
O45 C169 1.86(5)
